data_4118336
loop_
_publ_author_name
'Lai Feng'
'Marc Rudolf'
'Silke Wolfrum'
'Anna Troeger'
'Zdenek Slanina'
'Takeshi Akasaka'
'Shigeru Nagase'
'Nazario Mart\'in'
'Tayebeh Ameri'
'Christoph J. Brabec'
'Dirk M. Guldi'

_publ_section_title
;
 A Paradigmatic Change: Linking Fullerenes to Electron Acceptors
;
_journal_name_full 'Journal of the American Chemical Society'
_journal_page_first 12190
_journal_page_last 12197
_journal_paper_doi 10.1021/ja3039695
_journal_volume 134
_journal_year 2012
_chemical_formula_moiety 'C92 H14 La2 O2, 2(C S2)'
_chemical_formula_sum 'C94 H14 La2 O2 S4'
_chemical_formula_weight 1581.11
_chemical_name_systematic
;
 ?
;
_space_group_IT_number 14
_symmetry_cell_setting monoclinic
_symmetry_space_group_name_Hall '-P 2ybc'
_symmetry_space_group_name_H-M 'P 1 21/c 1'
_atom_sites_solution_hydrogens geom
_atom_sites_solution_primary direct
_atom_sites_solution_secondary difmap
_audit_creation_method SHELXL-97
_cell_angle_alpha 90.000(5)
_cell_angle_beta 99.129(5)
_cell_angle_gamma 90.000(5)
_cell_formula_units_Z 4
_cell_length_a 14.612(5)
_cell_length_b 11.033(5)
_cell_length_c 33.094(5)
_cell_measurement_temperature 120(2)
_cell_measurement_theta_max 55.51
_cell_measurement_theta_min 6.01
_cell_volume 5268(3)
_computing_cell_refinement 'Bruker SMART'
_computing_data_collection 'Bruker SMART'
_computing_data_reduction 'Bruker SAINT'
_computing_molecular_graphics 'Bruker SHELXTL'
_computing_publication_material 'Bruker SHELXTL'
_computing_structure_refinement 'SHELXL-97 (Sheldrick, 1997)'
_computing_structure_solution 'SHELXS-97 (Sheldrick, 1990)'
_diffrn_ambient_temperature 120(2)
_diffrn_measured_fraction_theta_full 0.989
_diffrn_measured_fraction_theta_max 0.989
_diffrn_measurement_device_type 'Rigaku RAXIS-RAPID Imaging Plate'
_diffrn_measurement_method 'phi and omega scans'
_diffrn_radiation_monochromator graphite
_diffrn_radiation_source 'fine-focus sealed tube'
_diffrn_radiation_type MoK\a
_diffrn_radiation_wavelength 0.71069
_diffrn_reflns_av_R_equivalents 0.1408
_diffrn_reflns_av_sigmaI/netI 0.0948
_diffrn_reflns_limit_h_max 18
_diffrn_reflns_limit_h_min -18
_diffrn_reflns_limit_k_max 14
_diffrn_reflns_limit_k_min -13
_diffrn_reflns_limit_l_max 42
_diffrn_reflns_limit_l_min -42
_diffrn_reflns_number 42784
_diffrn_reflns_theta_full 27.48
_diffrn_reflns_theta_max 27.48
_diffrn_reflns_theta_min 3.05
_exptl_absorpt_coefficient_mu 1.829
_exptl_absorpt_correction_T_max 1.000
_exptl_absorpt_correction_T_min 0.923
_exptl_absorpt_correction_type multi-scan
_exptl_absorpt_process_details 'SADABS Sheldrick 1996'
_exptl_crystal_colour black
_exptl_crystal_density_diffrn 1.994
_exptl_crystal_description chip
_exptl_crystal_F_000 3088
_exptl_crystal_size_max 0.23
_exptl_crystal_size_mid 0.18
_exptl_crystal_size_min 0.03
_refine_diff_density_max 3.204
_refine_diff_density_min -2.200
_refine_diff_density_rms 0.205
_refine_ls_extinction_method none
_refine_ls_goodness_of_fit_ref 1.080
_refine_ls_hydrogen_treatment constr
_refine_ls_matrix_type full
_refine_ls_number_parameters 1058
_refine_ls_number_reflns 11955
_refine_ls_number_restraints 683
_refine_ls_restrained_S_all 1.052
_refine_ls_R_factor_all 0.0936
_refine_ls_R_factor_gt 0.0791
_refine_ls_shift/su_max 0.006
_refine_ls_shift/su_mean 0.000
_refine_ls_structure_factor_coef Fsqd
_refine_ls_weighting_details 'calc w=1/[\s^2^(Fo^2^)+(0.1137P)^2^+32.5066P] where P=(Fo^2^+2Fc^2^)/3'
_refine_ls_weighting_scheme calc
_refine_ls_wR_factor_gt 0.2188
_refine_ls_wR_factor_ref 0.2335
_reflns_number_gt 9576
_reflns_number_total 11955
_reflns_threshold_expression >2sigma(I)
_cod_data_source_file ja3039695_si_002.cif
_cod_data_source_block 080707-03
_cod_original_sg_symbol_H-M 'P 21/c'
_cod_database_code 4118336

loop_
_symmetry_equiv_pos_as_xyz
'x, y, z'
'-x, y+1/2, -z+1/2'
'-x, -y, -z'
'x, -y-1/2, z-1/2'

loop_
_atom_site_label
_atom_site_type_symbol
_atom_site_fract_x
_atom_site_fract_y
_atom_site_fract_z
_atom_site_U_iso_or_equiv
_atom_site_adp_type
_atom_site_occupancy
_atom_site_symmetry_multiplicity
_atom_site_calc_flag
_atom_site_refinement_flags
_atom_site_disorder_assembly
_atom_site_disorder_group
C1 C -0.2455(4) 0.0162(6) 0.8575(2) 0.0290(14) Uani 1 1 d D . .
C2 C -0.2829(4) -0.0269(6) 0.8179(2) 0.0329(15) Uani 1 1 d D . .
H2 H -0.2691 0.0124 0.7947 0.039 Uiso 1 1 calc R . .
C3 C -0.3406(4) -0.1289(6) 0.8139(2) 0.0368(16) Uani 1 1 d D . .
H3 H -0.3655 -0.1569 0.7880 0.044 Uiso 1 1 calc R . .
C4 C -0.3607(5) -0.1880(6) 0.8479(2) 0.0359(16) Uani 1 1 d D . .
H4 H -0.3981 -0.2566 0.8448 0.043 Uiso 1 1 calc R . .
C5 C -0.3254(5) -0.1459(7) 0.8873(3) 0.0373(16) Uani 1 1 d D . .
H5 H -0.3403 -0.1850 0.9103 0.045 Uiso 1 1 calc R . .
C6 C -0.2675(4) -0.0443(6) 0.8915(2) 0.0324(15) Uani 1 1 d D . .
H6 H -0.2432 -0.0167 0.9176 0.039 Uiso 1 1 calc R . .
C7 C -0.5408(6) 0.5859(7) 0.7749(3) 0.0429(19) Uani 1 1 d . . .
H7A H -0.5550 0.6680 0.7813 0.064 Uiso 1 1 calc R . .
H7B H -0.5933 0.5351 0.7769 0.064 Uiso 1 1 calc R . .
H7C H -0.5267 0.5823 0.7476 0.064 Uiso 1 1 calc R . .
C8 C -0.4301(5) 0.4292(6) 0.8001(2) 0.0325(15) Uani 1 1 d . . .
C9 C -0.3533(6) 0.3991(6) 0.8334(3) 0.0379(17) Uani 1 1 d . . .
H9A H -0.3771 0.3976 0.8592 0.045 Uiso 1 1 calc R . .
H9B H -0.3069 0.4625 0.8352 0.045 Uiso 1 1 calc R . .
C10 C -0.3066(5) 0.2756(7) 0.8275(2) 0.0346(16) Uani 1 1 d . . .
H10A H -0.2748 0.2797 0.8039 0.042 Uiso 1 1 calc R . .
H10B H -0.3533 0.2126 0.8226 0.042 Uiso 1 1 calc R . .
C11 C -0.2358(5) 0.2446(6) 0.8666(2) 0.0354(16) Uani 1 1 d . . .
H11A H -0.1927 0.3115 0.8724 0.042 Uiso 1 1 calc R . .
H11B H -0.2692 0.2370 0.8896 0.042 Uiso 1 1 calc R . .
C12 C -0.1802(5) 0.1268(6) 0.8632(2) 0.0306(15) Uani 1 1 d . A .
C13A C -0.1008(5) 0.1124(5) 0.8983(2) 0.0300(14) Uani 1 1 d D . .
C14A C -0.1136(5) 0.1313(6) 0.83272(19) 0.0284(14) Uani 1 1 d D . .
C89 C 0.8514(7) 0.5965(8) 0.8943(4) 0.066(3) Uani 1 1 d . . .
C120 C 0.5907(7) 0.4962(7) 0.9511(3) 0.053(2) Uani 1 1 d . . .
C15A C -0.0475(8) 0.2072(8) 0.9217(3) 0.0304(8) Uani 0.645(6) 1 d PD A 1
C16A C -0.0604(7) 0.2422(8) 0.8285(3) 0.0304(8) Uani 0.645(6) 1 d PD A 1
C17A C -0.0092(8) 0.3146(10) 0.9041(3) 0.0304(8) Uani 0.645(6) 1 d PD A 1
C18A C -0.0242(7) 0.3340(9) 0.8580(2) 0.0304(8) Uani 0.645(6) 1 d PD A 1
C19A C 0.0736(6) 0.3685(8) 0.9271(3) 0.0304(8) Uani 0.645(6) 1 d PD A 1
C20A C 0.0494(6) 0.3964(8) 0.8422(3) 0.0304(8) Uani 0.645(6) 1 d PD A 1
C21A C 0.1406(8) 0.4360(10) 0.9099(3) 0.0304(8) Uani 0.645(6) 1 d PD A 1
C22A C 0.1320(10) 0.4466(13) 0.8661(4) 0.0304(8) Uani 0.645(6) 1 d PD A 1
C23A C 0.2278(7) 0.4221(10) 0.9354(3) 0.031(3) Uani 0.645(6) 1 d PD A 1
C24A C 0.2143(7) 0.4537(10) 0.8489(3) 0.0304(8) Uani 0.645(6) 1 d PD A 1
C25A C 0.3118(13) 0.4202(14) 0.9179(3) 0.039(3) Uani 0.645(6) 1 d PD A 1
C26A C 0.3039(9) 0.4371(13) 0.8746(3) 0.036(4) Uani 0.645(6) 1 d PD A 1
C27A C 0.3837(8) 0.3380(9) 0.9350(4) 0.037(3) Uani 0.645(6) 1 d PD A 1
C28A C 0.3649(8) 0.3750(11) 0.8506(4) 0.040(4) Uani 0.645(6) 1 d PD A 1
C29A C 0.4462(11) 0.2785(13) 0.9124(4) 0.029(3) Uani 0.645(6) 1 d PD A 1
C30A C 0.4339(12) 0.2946(19) 0.8685(5) 0.034(3) Uani 0.645(6) 1 d PD A 1
C31A C 0.4736(11) 0.1658(10) 0.9325(5) 0.035(3) Uani 0.645(6) 1 d PD A 1
C32A C 0.4597(11) 0.1921(10) 0.8443(4) 0.035(3) Uani 0.645(6) 1 d PD A 1
C34A C 0.4872(9) 0.0769(9) 0.8639(4) 0.0304(8) Uani 0.645(6) 1 d PD A 1
C35A C 0.4602(8) -0.0569(9) 0.9224(3) 0.0304(8) Uani 0.645(6) 1 d PD A 1
C36A C 0.4450(9) -0.0199(8) 0.8371(4) 0.036(3) Uani 0.645(6) 1 d PD A 1
C37A C 0.4217(9) -0.1501(11) 0.8935(3) 0.044(6) Uani 0.645(6) 1 d PD A 1
C38A C 0.4089(10) -0.1318(13) 0.8501(5) 0.039(4) Uani 0.645(6) 1 d P A 1
C40A C 0.3298(8) -0.1879(12) 0.8264(4) 0.042(4) Uani 0.645(6) 1 d PD A 1
C41A C 0.2710(10) -0.2675(12) 0.8858(4) 0.0304(8) Uani 0.645(6) 1 d P A 1
C42A C 0.2607(9) -0.2546(14) 0.8442(4) 0.048(4) Uani 0.645(6) 1 d PD A 1
C43A C 0.1873(8) -0.2685(11) 0.9040(3) 0.037(3) Uani 0.645(6) 1 d PD A 1
C44A C 0.1722(8) -0.2385(12) 0.8179(3) 0.034(3) Uani 0.645(6) 1 d PD A 1
C45A C 0.0991(9) -0.2481(13) 0.8786(3) 0.034(5) Uani 0.645(6) 1 d PD A 1
C46A C 0.0914(9) -0.2315(11) 0.8365(3) 0.0304(8) Uani 0.645(6) 1 d P A 1
C47A C 0.0399(9) -0.1852(12) 0.9026(4) 0.040(3) Uani 0.645(6) 1 d PD A 1
C48A C 0.0186(8) -0.1507(10) 0.8188(4) 0.032(3) Uani 0.645(6) 1 d PD A 1
C49A C -0.0358(15) -0.1079(15) 0.8825(5) 0.032(3) Uani 0.645(6) 1 d PD A 1
C50A C -0.0486(11) -0.0913(12) 0.8391(4) 0.0304(8) Uani 0.645(6) 1 d PD A 1
C51A C 0.1550(6) -0.0070(9) 0.9923(3) 0.035(3) Uani 0.645(6) 1 d PD A 1
C52A C 0.3510(7) -0.2153(9) 0.9111(3) 0.032(3) Uani 0.645(6) 1 d PD A 1
C53A C -0.0625(11) -0.0063(10) 0.9106(5) 0.027(3) Uani 0.645(6) 1 d PD A 1
C54A C -0.0741(10) 0.0212(11) 0.8178(4) 0.0304(8) Uani 0.645(6) 1 d PD A 1
C56A C 0.4946(12) 0.0573(14) 0.9074(5) 0.029(3) Uani 0.645(6) 1 d P A 1
C57A C -0.0091(6) 0.2480(7) 0.7948(2) 0.033(3) Uani 0.645(6) 1 d PD A 1
C58A C 0.0122(7) 0.1426(9) 0.7722(3) 0.035(3) Uani 0.645(6) 1 d PD A 1
C59A C 0.0586(6) 0.3439(8) 0.8031(3) 0.040(3) Uani 0.645(6) 1 d PD A 1
C60A C 0.0950(6) 0.1412(10) 0.7539(3) 0.038(3) Uani 0.645(6) 1 d PD A 1
C61A C 0.1431(7) 0.3424(9) 0.7855(3) 0.034(3) Uani 0.645(6) 1 d PD A 1
C62A C 0.1590(8) 0.2409(8) 0.7599(3) 0.039(3) Uani 0.645(6) 1 d PD A 1
C63A C 0.2198(6) 0.4016(8) 0.8087(3) 0.038(3) Uani 0.645(6) 1 d PD A 1
C64A C 0.2513(6) 0.1928(9) 0.7614(3) 0.036(3) Uani 0.645(6) 1 d PD A 1
C65A C 0.0350(7) -0.0763(9) 0.7851(3) 0.037(3) Uani 0.645(6) 1 d PD A 1
C66A C 0.2847(6) -0.1308(9) 0.7893(3) 0.037(3) Uani 0.645(6) 1 d PD A 1
C68A C 0.1197(5) 0.3122(7) 0.9635(3) 0.0304(8) Uani 0.645(6) 1 d PD A 1
C69A C 0.0928(7) 0.2023(10) 0.9754(3) 0.043(3) Uani 0.645(6) 1 d PD A 1
C70A C 0.3131(7) 0.3530(8) 0.8099(3) 0.039(3) Uani 0.645(6) 1 d PD A 1
C73A C 0.0920(8) -0.1669(9) 0.9432(3) 0.039(3) Uani 0.645(6) 1 d PD A 1
C74A C 0.3905(8) 0.0447(10) 0.9807(3) 0.031(2) Uani 0.645(6) 1 d P A 1
C75A C 0.3114(6) 0.0429(10) 0.9990(3) 0.034(3) Uani 0.645(6) 1 d PD A 1
C76A C 0.3722(6) 0.2629(8) 0.9693(3) 0.0304(8) Uani 0.645(6) 1 d PD A 1
C77A C 0.2465(8) -0.0564(8) 0.9931(3) 0.038(3) Uani 0.645(6) 1 d PD A 1
C78A C 0.3260(9) 0.2459(12) 0.7882(4) 0.040(3) Uani 0.645(6) 1 d P A 1
C79A C 0.1472(7) 0.0316(8) 0.7518(3) 0.035(3) Uani 0.645(6) 1 d PD A 1
C80A C -0.0220(7) 0.0299(8) 0.7847(3) 0.032(3) Uani 0.645(6) 1 d PD A 1
C81A C 0.4002(9) 0.1667(9) 0.8053(3) 0.036(3) Uani 0.645(6) 1 d PD A 1
C82A C 0.2437(6) 0.0635(9) 0.7564(3) 0.037(3) Uani 0.645(6) 1 d PD A 1
C83A C 0.1178(8) -0.0784(10) 0.7683(4) 0.036(3) Uani 0.645(6) 1 d P A 1
C84A C 0.1634(6) 0.1220(8) 0.9978(3) 0.031(2) Uani 0.645(6) 1 d PD A 1
C85A C 0.4275(8) 0.1562(8) 0.9675(3) 0.033(3) Uani 0.645(6) 1 d PD A 1
C86A C 0.3127(9) -0.0183(12) 0.7767(4) 0.041(3) Uani 0.645(6) 1 d P A 1
C87A C 0.3914(7) 0.0359(8) 0.8010(3) 0.035(2) Uani 0.645(6) 1 d PD A 1
C88A C 0.2620(9) -0.1582(10) 0.9682(4) 0.039(3) Uani 0.645(6) 1 d P A 1
C90A C 0.0030(9) 0.0152(8) 0.9477(4) 0.034(3) Uani 0.645(6) 1 d PD A 1
C91A C 0.4133(6) -0.0642(8) 0.9580(2) 0.0304(8) Uani 0.645(6) 1 d PD A 1
C92A C 0.2870(7) 0.2627(11) 0.9853(3) 0.035(3) Uani 0.645(6) 1 d P A 1
C93A C 0.1829(7) -0.2178(10) 0.9439(3) 0.042(4) Uani 0.645(6) 1 d PD A 1
C94A C 0.2602(7) 0.1530(8) 1.0019(2) 0.032(2) Uani 0.645(6) 1 d PD A 1
C95A C 0.0775(8) -0.0605(10) 0.9660(4) 0.038(3) Uani 0.645(6) 1 d PD A 1
C96A C 0.1870(7) -0.1620(10) 0.7840(3) 0.043(3) Uani 0.645(6) 1 d PD A 1
C97A C 0.2149(6) 0.3460(9) 0.9687(3) 0.037(3) Uani 0.645(6) 1 d PD A 1
C98A C 0.3458(6) -0.1623(8) 0.9510(3) 0.033(3) Uani 0.645(6) 1 d PD A 1
C99A C 0.0121(7) 0.1442(7) 0.9545(3) 0.030(2) Uani 0.645(6) 1 d PD A 1
C15B C -0.0649(15) 0.2370(19) 0.8204(6) 0.0291(10) Uani 0.355(6) 1 d PD A 2
C16B C -0.0449(10) 0.2199(12) 0.9135(4) 0.0291(10) Uani 0.355(6) 1 d PD A 2
C17B C -0.0153(15) 0.331(2) 0.8481(5) 0.0291(10) Uani 0.355(6) 1 d PD A 2
C18B C -0.0154(10) 0.3245(14) 0.8926(4) 0.0291(10) Uani 0.355(6) 1 d PD A 2
C19B C 0.0638(11) 0.3880(15) 0.8351(5) 0.0291(10) Uani 0.355(6) 1 d PD A 2
C20B C 0.0654(10) 0.3749(13) 0.9179(4) 0.0291(10) Uani 0.355(6) 1 d PD A 2
C21B C 0.1387(14) 0.448(3) 0.8610(6) 0.0291(10) Uani 0.355(6) 1 d PD A 2
C22B C 0.1424(18) 0.435(2) 0.9037(7) 0.0291(10) Uani 0.355(6) 1 d P A 2
C23B C 0.2191(12) 0.445(2) 0.8409(6) 0.0291(10) Uani 0.355(6) 1 d PD A 2
C24B C 0.2343(12) 0.4324(19) 0.9292(7) 0.0291(10) Uani 0.355(6) 1 d PD A 2
C25B C 0.306(2) 0.430(3) 0.8665(10) 0.0291(10) Uani 0.355(6) 1 d PD A 2
C26B C 0.3146(17) 0.421(3) 0.9082(7) 0.0291(10) Uani 0.355(6) 1 d PD A 2
C27B C 0.3755(16) 0.361(2) 0.8488(7) 0.0291(10) Uani 0.355(6) 1 d PD A 2
C28B C 0.3857(12) 0.3533(19) 0.9352(6) 0.0291(10) Uani 0.355(6) 1 d PD A 2
C29B C 0.447(3) 0.290(3) 0.8724(8) 0.0291(10) Uani 0.355(6) 1 d PD A 2
C30B C 0.448(2) 0.279(3) 0.9168(11) 0.0291(10) Uani 0.355(6) 1 d PD A 2
C31B C 0.461(2) 0.183(2) 0.8492(8) 0.0291(10) Uani 0.355(6) 1 d PD A 2
C32B C 0.478(2) 0.1600(19) 0.9365(10) 0.0291(10) Uani 0.355(6) 1 d PD A 2
C34B C 0.499(2) 0.059(2) 0.9132(8) 0.0291(10) Uani 0.355(6) 1 d PD A 2
C35B C 0.4495(16) -0.040(2) 0.8402(7) 0.0291(10) Uani 0.355(6) 1 d PD A 2
C36B C 0.4634(16) -0.0457(16) 0.9296(6) 0.0291(10) Uani 0.355(6) 1 d PD A 2
C37B C 0.4195(18) -0.144(2) 0.8598(8) 0.0291(10) Uani 0.355(6) 1 d PD A 2
C38B C 0.419(2) -0.154(3) 0.9038(12) 0.0291(10) Uani 0.355(6) 1 d P A 2
C40B C 0.3426(13) -0.212(2) 0.9225(6) 0.0291(10) Uani 0.355(6) 1 d PD A 2
C41B C 0.267(2) -0.255(3) 0.8475(9) 0.0291(10) Uani 0.355(6) 1 d P A 2
C42B C 0.2707(15) -0.266(2) 0.8945(5) 0.0291(10) Uani 0.355(6) 1 d PD A 2
C43B C 0.1768(13) -0.245(2) 0.8269(7) 0.0291(10) Uani 0.355(6) 1 d PD A 2
C44B C 0.1888(13) -0.265(3) 0.9125(7) 0.0291(10) Uani 0.355(6) 1 d PD A 2
C45B C 0.0953(14) -0.2387(19) 0.8469(6) 0.0291(10) Uani 0.355(6) 1 d PD A 2
C46B C 0.103(2) -0.248(3) 0.8882(12) 0.0291(10) Uani 0.355(6) 1 d P A 2
C47B C 0.0272(14) -0.162(2) 0.8221(6) 0.0291(10) Uani 0.355(6) 1 d PD A 2
C48B C 0.030(2) -0.175(2) 0.9062(7) 0.0291(10) Uani 0.355(6) 1 d PD A 2
C49B C -0.044(2) -0.090(3) 0.8405(9) 0.0291(10) Uani 0.355(6) 1 d PD A 2
C50B C -0.042(3) -0.099(3) 0.8858(9) 0.0291(10) Uani 0.355(6) 1 d PD A 2
C51B C 0.1155(11) 0.0570(17) 0.7521(5) 0.0291(10) Uani 0.355(6) 1 d PD A 2
C52B C 0.3407(16) -0.193(2) 0.8340(8) 0.0291(10) Uani 0.355(6) 1 d PD A 2
C53B C -0.0773(18) 0.024(2) 0.8147(8) 0.0291(10) Uani 0.355(6) 1 d PD A 2
C54B C -0.053(2) 0.001(2) 0.9123(10) 0.0291(10) Uani 0.355(6) 1 d PD A 2
C56B C 0.4942(18) 0.059(2) 0.8675(8) 0.0291(10) Uani 0.355(6) 1 d P A 2
C57B C 0.0181(10) 0.2059(10) 0.9518(4) 0.0291(10) Uani 0.355(6) 1 d PD A 2
C58B C 0.0473(11) 0.0910(11) 0.9703(6) 0.0291(10) Uani 0.355(6) 1 d PD A 2
C59B C 0.0862(9) 0.3017(12) 0.9544(4) 0.0291(10) Uani 0.355(6) 1 d PD A 2
C60B C 0.1380(8) 0.0760(15) 0.9944(5) 0.0291(10) Uani 0.355(6) 1 d PD A 2
C61B C 0.1776(10) 0.2870(13) 0.9789(6) 0.0291(10) Uani 0.355(6) 1 d PD A 2
C62B C 0.2045(13) 0.1731(10) 0.9989(5) 0.0291(10) Uani 0.355(6) 1 d PD A 2
C63B C 0.2497(11) 0.3548(19) 0.9653(6) 0.0291(10) Uani 0.355(6) 1 d PD A 2
C64B C 0.2953(10) 0.1208(17) 1.0010(5) 0.0291(10) Uani 0.355(6) 1 d PD A 2
C65B C 0.0643(12) -0.1221(17) 0.9454(6) 0.0291(10) Uani 0.355(6) 1 d PD A 2
C66B C 0.3054(14) -0.1783(17) 0.9579(5) 0.0291(10) Uani 0.355(6) 1 d PD A 2
C68B C 0.0966(11) 0.3552(16) 0.7978(5) 0.0291(10) Uani 0.355(6) 1 d PD A 2
C69B C 0.0619(14) 0.2527(17) 0.7756(6) 0.0291(10) Uani 0.355(6) 1 d P A 2
C70B C 0.3437(11) 0.3058(14) 0.9690(5) 0.0291(10) Uani 0.355(6) 1 d PD A 2
C73B C 0.0668(12) -0.1217(16) 0.7868(5) 0.0291(10) Uani 0.355(6) 1 d PD A 2
C74B C 0.3629(14) 0.0938(18) 0.7856(6) 0.0291(10) Uani 0.355(6) 1 d P A 2
C75B C 0.2714(10) 0.1091(18) 0.7606(5) 0.0291(10) Uani 0.355(6) 1 d PD A 2
C76B C 0.3501(12) 0.3028(16) 0.8098(5) 0.0291(10) Uani 0.355(6) 1 d PD A 2
C77B C 0.2076(13) 0.0091(13) 0.7550(5) 0.0291(10) Uani 0.355(6) 1 d PD A 2
C78B C 0.3633(13) 0.1853(17) 0.9837(6) 0.0291(10) Uani 0.355(6) 1 d P A 2
C79B C 0.1877(13) -0.0362(12) 0.9937(5) 0.0291(10) Uani 0.355(6) 1 d PD A 2
C80B C 0.0128(19) -0.0129(17) 0.9490(8) 0.0291(10) Uani 0.355(6) 1 d PD A 2
C81B C 0.4291(16) 0.1170(18) 0.9673(7) 0.0291(10) Uani 0.355(6) 1 d PD A 2
C82B C 0.2849(11) -0.0085(16) 0.9978(5) 0.0291(10) Uani 0.355(6) 1 d PD A 2
C83B C 0.1503(14) -0.1378(17) 0.9675(6) 0.0291(10) Uani 0.355(6) 1 d P A 2
C84B C 0.1221(13) 0.1865(17) 0.7558(5) 0.0291(10) Uani 0.355(6) 1 d PD A 2
C85B C 0.403(2) 0.193(2) 0.8100(7) 0.0291(10) Uani 0.355(6) 1 d PD A 2
C86B C 0.3458(14) -0.0765(17) 0.9786(6) 0.0291(10) Uani 0.355(6) 1 d P A 2
C87B C 0.4202(12) -0.0103(15) 0.9631(5) 0.0291(10) Uani 0.355(6) 1 d PD A 2
C88B C 0.2309(16) -0.1044(17) 0.7750(6) 0.0291(10) Uani 0.355(6) 1 d P A 2
C90B C -0.0166(18) 0.0667(16) 0.7869(7) 0.0291(10) Uani 0.355(6) 1 d PD A 2
C91B C 0.3893(13) -0.0241(15) 0.8022(5) 0.0291(10) Uani 0.355(6) 1 d PD A 2
C92B C 0.2590(13) 0.3185(17) 0.7870(6) 0.0291(10) Uani 0.355(6) 1 d P A 2
C93B C 0.1592(13) -0.173(2) 0.7898(6) 0.0291(10) Uani 0.355(6) 1 d PD A 2
C94B C 0.2185(14) 0.2186(15) 0.7610(6) 0.0291(10) Uani 0.355(6) 1 d PD A 2
C95B C 0.0454(13) -0.0021(18) 0.7698(6) 0.0291(10) Uani 0.355(6) 1 d P A 2
C96B C 0.2104(13) -0.211(2) 0.9518(6) 0.0291(10) Uani 0.355(6) 1 d PD A 2
C97B C 0.1923(12) 0.3908(16) 0.8013(5) 0.0291(10) Uani 0.355(6) 1 d PD A 2
C98B C 0.3220(12) -0.1188(17) 0.7984(5) 0.0291(10) Uani 0.355(6) 1 d PD A 2
C99B C -0.0141(14) 0.1979(15) 0.7884(6) 0.0291(10) Uani 0.355(6) 1 d PD A 2
La1 La 0.05610(3) 0.10736(3) 0.871095(12) 0.02675(14) Uani 1 1 d . A .
La2 La 0.33393(3) 0.08085(5) 0.881614(15) 0.04113(16) Uani 1 1 d . . .
O1 O -0.4658(4) 0.3602(5) 0.77319(16) 0.0382(12) Uani 1 1 d . . .
O2 O -0.4601(4) 0.5434(5) 0.80407(18) 0.0429(13) Uani 1 1 d . . .
S1 S 0.54265(18) 0.59093(19) 0.92025(8) 0.0517(6) Uani 1 1 d . . .
S2 S 0.8584(2) 0.6186(2) 0.84573(9) 0.0588(6) Uani 1 1 d . . .
S3 S 0.8455(4) 0.5730(5) 0.93596(13) 0.1121(15) Uani 1 1 d . . .
S4 S 0.6373(3) 0.4033(3) 0.98201(13) 0.120(2) Uani 1 1 d . . .

loop_
_atom_site_aniso_label
_atom_site_aniso_U_11
_atom_site_aniso_U_22
_atom_site_aniso_U_33
_atom_site_aniso_U_23
_atom_site_aniso_U_13
_atom_site_aniso_U_12
C1 0.017(3) 0.030(3) 0.037(3) -0.006(3) -0.006(3) 0.003(2)
C2 0.027(3) 0.031(4) 0.036(4) -0.002(3) -0.010(3) 0.000(3)
C3 0.034(4) 0.033(4) 0.039(4) -0.010(3) -0.008(3) 0.002(3)
C4 0.033(4) 0.024(3) 0.047(4) 0.001(3) -0.004(3) -0.002(3)
C5 0.031(4) 0.029(4) 0.050(4) 0.007(3) 0.001(3) 0.003(3)
C6 0.031(4) 0.032(4) 0.030(3) 0.001(3) -0.007(3) -0.002(3)
C7 0.044(5) 0.030(4) 0.053(5) 0.007(3) 0.000(4) 0.007(3)
C8 0.030(4) 0.027(3) 0.039(4) -0.001(3) 0.000(3) 0.001(3)
C9 0.036(4) 0.024(4) 0.050(4) 0.000(3) -0.005(3) 0.000(3)
C10 0.032(4) 0.030(4) 0.037(4) 0.000(3) -0.008(3) 0.003(3)
C11 0.034(4) 0.024(3) 0.046(4) -0.004(3) -0.002(3) 0.008(3)
C12 0.036(4) 0.028(3) 0.023(3) -0.001(2) -0.010(3) 0.000(3)
C13A 0.033(4) 0.024(3) 0.029(3) -0.002(2) -0.007(3) -0.001(3)
C14A 0.033(3) 0.021(3) 0.026(3) 0.001(2) -0.011(3) -0.004(3)
C89 0.045(5) 0.028(4) 0.117(10) -0.011(5) -0.012(6) -0.002(4)
C120 0.068(6) 0.024(4) 0.056(5) 0.001(3) -0.023(4) -0.016(4)
C15A 0.0323(15) 0.0176(13) 0.0361(17) 0.0009(11) -0.0109(12) 0.0016(10)
C16A 0.0323(15) 0.0176(13) 0.0361(17) 0.0009(11) -0.0109(12) 0.0016(10)
C17A 0.0323(15) 0.0176(13) 0.0361(17) 0.0009(11) -0.0109(12) 0.0016(10)
C18A 0.0323(15) 0.0176(13) 0.0361(17) 0.0009(11) -0.0109(12) 0.0016(10)
C19A 0.0323(15) 0.0176(13) 0.0361(17) 0.0009(11) -0.0109(12) 0.0016(10)
C20A 0.0323(15) 0.0176(13) 0.0361(17) 0.0009(11) -0.0109(12) 0.0016(10)
C21A 0.0323(15) 0.0176(13) 0.0361(17) 0.0009(11) -0.0109(12) 0.0016(10)
C22A 0.0323(15) 0.0176(13) 0.0361(17) 0.0009(11) -0.0109(12) 0.0016(10)
C23A 0.037(6) 0.011(5) 0.045(7) -0.005(4) 0.001(5) -0.009(4)
C24A 0.0323(15) 0.0176(13) 0.0361(17) 0.0009(11) -0.0109(12) 0.0016(10)
C25A 0.068(9) 0.017(5) 0.025(6) -0.010(5) -0.012(6) -0.001(5)
C26A 0.040(6) 0.009(5) 0.054(12) -0.002(6) -0.007(7) -0.008(4)
C27A 0.041(6) 0.014(5) 0.047(6) -0.003(5) -0.016(5) -0.010(5)
C28A 0.042(8) 0.025(7) 0.046(7) 0.014(5) -0.012(6) -0.014(6)
C29A 0.025(5) 0.022(5) 0.038(8) -0.006(5) -0.008(5) -0.015(4)
C30A 0.020(8) 0.037(6) 0.039(7) 0.002(5) -0.010(4) -0.007(5)
C31A 0.032(6) 0.028(6) 0.037(7) -0.003(5) -0.017(5) -0.015(5)
C32A 0.027(5) 0.038(7) 0.038(7) 0.007(5) -0.002(5) -0.017(5)
C34A 0.0323(15) 0.0176(13) 0.0361(17) 0.0009(11) -0.0109(12) 0.0016(10)
C35A 0.0323(15) 0.0176(13) 0.0361(17) 0.0009(11) -0.0109(12) 0.0016(10)
C36A 0.031(6) 0.026(7) 0.051(7) -0.014(5) 0.012(5) 0.005(5)
C37A 0.039(7) 0.013(5) 0.075(18) 0.001(8) -0.002(9) 0.004(5)
C38A 0.024(6) 0.029(6) 0.059(10) -0.010(6) -0.015(6) 0.017(5)
C40A 0.033(7) 0.025(6) 0.062(11) -0.017(6) -0.008(6) 0.011(5)
C41A 0.0323(15) 0.0176(13) 0.0361(17) 0.0009(11) -0.0109(12) 0.0016(10)
C42A 0.037(7) 0.015(5) 0.085(12) -0.015(6) -0.010(7) -0.002(5)
C43A 0.048(7) 0.009(4) 0.049(8) 0.008(5) -0.012(6) -0.004(4)
C44A 0.041(6) 0.018(5) 0.036(7) -0.013(5) -0.016(5) 0.007(4)
C45A 0.029(6) 0.017(5) 0.047(12) 0.008(6) -0.025(7) -0.007(4)
C46A 0.0323(15) 0.0176(13) 0.0361(17) 0.0009(11) -0.0109(12) 0.0016(10)
C47A 0.042(8) 0.022(6) 0.053(8) 0.005(5) 0.001(6) -0.007(5)
C48A 0.037(6) 0.016(5) 0.034(6) -0.006(4) -0.017(5) 0.007(4)
C49A 0.036(7) 0.016(5) 0.043(7) -0.001(4) 0.006(5) -0.003(4)
C50A 0.0323(15) 0.0176(13) 0.0361(17) 0.0009(11) -0.0109(12) 0.0016(10)
C51A 0.036(6) 0.041(7) 0.023(5) 0.007(4) -0.006(5) 0.001(5)
C52A 0.044(6) 0.018(5) 0.030(6) -0.002(5) -0.004(5) 0.015(4)
C53A 0.025(6) 0.020(5) 0.033(5) 0.002(4) -0.008(4) -0.018(4)
C54A 0.0323(15) 0.0176(13) 0.0361(17) 0.0009(11) -0.0109(12) 0.0016(10)
C56A 0.017(5) 0.031(6) 0.037(7) -0.002(5) -0.004(5) -0.004(4)
C57A 0.040(6) 0.017(5) 0.033(6) 0.003(4) -0.024(5) 0.003(5)
C58A 0.036(6) 0.037(6) 0.027(5) 0.013(5) -0.013(4) -0.004(5)
C59A 0.030(6) 0.032(6) 0.052(7) 0.015(5) -0.011(5) 0.004(5)
C60A 0.044(7) 0.040(7) 0.027(5) 0.001(5) -0.009(5) -0.015(6)
C61A 0.029(5) 0.021(5) 0.047(6) 0.011(4) -0.009(5) -0.011(4)
C62A 0.039(7) 0.041(7) 0.033(6) 0.015(5) -0.009(5) 0.004(6)
C63A 0.040(7) 0.031(6) 0.036(6) 0.021(5) -0.019(5) -0.012(5)
C64A 0.031(6) 0.048(8) 0.026(5) 0.014(5) 0.002(5) -0.007(5)
C65A 0.045(7) 0.025(6) 0.032(6) -0.007(4) -0.020(5) 0.002(5)
C66A 0.021(5) 0.042(7) 0.045(7) -0.016(5) -0.006(5) -0.003(5)
C68A 0.0323(15) 0.0176(13) 0.0361(17) 0.0009(11) -0.0109(12) 0.0016(10)
C69A 0.036(6) 0.043(7) 0.049(7) -0.011(6) 0.006(5) 0.000(5)
C70A 0.045(7) 0.019(5) 0.050(7) 0.012(5) 0.000(5) -0.010(5)
C73A 0.042(7) 0.024(6) 0.048(7) 0.009(5) -0.001(5) 0.000(5)
C74A 0.032(5) 0.032(6) 0.021(5) 0.008(4) -0.016(4) -0.006(4)
C75A 0.046(7) 0.028(6) 0.024(5) 0.003(4) -0.007(5) -0.001(5)
C76A 0.0323(15) 0.0176(13) 0.0361(17) 0.0009(11) -0.0109(12) 0.0016(10)
C77A 0.039(7) 0.035(6) 0.037(6) 0.012(5) -0.002(5) -0.004(6)
C78A 0.038(6) 0.044(7) 0.035(6) 0.013(5) -0.004(5) -0.005(5)
C79A 0.026(6) 0.046(7) 0.029(5) -0.004(5) -0.008(5) -0.003(5)
C80A 0.036(6) 0.024(6) 0.029(5) -0.001(5) -0.014(4) -0.013(5)
C81A 0.028(5) 0.048(9) 0.032(6) -0.004(5) 0.004(5) -0.011(6)
C82A 0.039(7) 0.035(6) 0.033(6) -0.015(5) -0.004(5) -0.004(5)
C83A 0.037(6) 0.024(5) 0.037(6) -0.010(4) -0.020(5) 0.000(4)
C84A 0.031(6) 0.035(6) 0.025(5) -0.002(4) -0.007(4) -0.008(5)
C85A 0.031(6) 0.028(6) 0.033(5) 0.004(5) -0.016(4) -0.010(5)
C86A 0.034(6) 0.039(7) 0.050(7) -0.011(5) 0.008(5) -0.008(5)
C87A 0.038(6) 0.030(6) 0.039(6) -0.002(5) 0.012(5) -0.002(5)
C88A 0.042(7) 0.024(6) 0.046(7) 0.017(5) -0.010(6) 0.004(5)
C90A 0.028(6) 0.031(7) 0.041(6) 0.016(5) 0.004(5) 0.004(5)
C91A 0.0323(15) 0.0176(13) 0.0361(17) 0.0009(11) -0.0109(12) 0.0016(10)
C92A 0.024(5) 0.038(6) 0.034(6) -0.005(4) -0.018(4) -0.005(4)
C93A 0.053(8) 0.027(6) 0.037(7) 0.013(5) -0.022(6) -0.013(6)
C94A 0.033(6) 0.039(6) 0.018(4) -0.003(4) -0.013(4) 0.002(5)
C95A 0.037(6) 0.030(6) 0.041(6) 0.012(5) -0.008(5) -0.005(5)
C96A 0.053(9) 0.030(7) 0.046(7) -0.015(5) 0.010(6) 0.001(7)
C97A 0.042(7) 0.027(6) 0.041(6) -0.012(5) -0.001(6) 0.001(6)
C98A 0.020(5) 0.024(5) 0.051(7) 0.013(5) -0.007(5) 0.009(4)
C99A 0.039(6) 0.031(6) 0.021(5) 0.002(4) 0.007(4) 0.008(5)
C15B 0.0287(18) 0.0227(16) 0.0323(16) -0.0002(11) -0.0063(12) -0.0011(11)
C16B 0.0287(18) 0.0227(16) 0.0323(16) -0.0002(11) -0.0063(12) -0.0011(11)
C17B 0.0287(18) 0.0227(16) 0.0323(16) -0.0002(11) -0.0063(12) -0.0011(11)
C18B 0.0287(18) 0.0227(16) 0.0323(16) -0.0002(11) -0.0063(12) -0.0011(11)
C19B 0.0287(18) 0.0227(16) 0.0323(16) -0.0002(11) -0.0063(12) -0.0011(11)
C20B 0.0287(18) 0.0227(16) 0.0323(16) -0.0002(11) -0.0063(12) -0.0011(11)
C21B 0.0287(18) 0.0227(16) 0.0323(16) -0.0002(11) -0.0063(12) -0.0011(11)
C22B 0.0287(18) 0.0227(16) 0.0323(16) -0.0002(11) -0.0063(12) -0.0011(11)
C23B 0.0287(18) 0.0227(16) 0.0323(16) -0.0002(11) -0.0063(12) -0.0011(11)
C24B 0.0287(18) 0.0227(16) 0.0323(16) -0.0002(11) -0.0063(12) -0.0011(11)
C25B 0.0287(18) 0.0227(16) 0.0323(16) -0.0002(11) -0.0063(12) -0.0011(11)
C26B 0.0287(18) 0.0227(16) 0.0323(16) -0.0002(11) -0.0063(12) -0.0011(11)
C27B 0.0287(18) 0.0227(16) 0.0323(16) -0.0002(11) -0.0063(12) -0.0011(11)
C28B 0.0287(18) 0.0227(16) 0.0323(16) -0.0002(11) -0.0063(12) -0.0011(11)
C29B 0.0287(18) 0.0227(16) 0.0323(16) -0.0002(11) -0.0063(12) -0.0011(11)
C30B 0.0287(18) 0.0227(16) 0.0323(16) -0.0002(11) -0.0063(12) -0.0011(11)
C31B 0.0287(18) 0.0227(16) 0.0323(16) -0.0002(11) -0.0063(12) -0.0011(11)
C32B 0.0287(18) 0.0227(16) 0.0323(16) -0.0002(11) -0.0063(12) -0.0011(11)
C34B 0.0287(18) 0.0227(16) 0.0323(16) -0.0002(11) -0.0063(12) -0.0011(11)
C35B 0.0287(18) 0.0227(16) 0.0323(16) -0.0002(11) -0.0063(12) -0.0011(11)
C36B 0.0287(18) 0.0227(16) 0.0323(16) -0.0002(11) -0.0063(12) -0.0011(11)
C37B 0.0287(18) 0.0227(16) 0.0323(16) -0.0002(11) -0.0063(12) -0.0011(11)
C38B 0.0287(18) 0.0227(16) 0.0323(16) -0.0002(11) -0.0063(12) -0.0011(11)
C40B 0.0287(18) 0.0227(16) 0.0323(16) -0.0002(11) -0.0063(12) -0.0011(11)
C41B 0.0287(18) 0.0227(16) 0.0323(16) -0.0002(11) -0.0063(12) -0.0011(11)
C42B 0.0287(18) 0.0227(16) 0.0323(16) -0.0002(11) -0.0063(12) -0.0011(11)
C43B 0.0287(18) 0.0227(16) 0.0323(16) -0.0002(11) -0.0063(12) -0.0011(11)
C44B 0.0287(18) 0.0227(16) 0.0323(16) -0.0002(11) -0.0063(12) -0.0011(11)
C45B 0.0287(18) 0.0227(16) 0.0323(16) -0.0002(11) -0.0063(12) -0.0011(11)
C46B 0.0287(18) 0.0227(16) 0.0323(16) -0.0002(11) -0.0063(12) -0.0011(11)
C47B 0.0287(18) 0.0227(16) 0.0323(16) -0.0002(11) -0.0063(12) -0.0011(11)
C48B 0.0287(18) 0.0227(16) 0.0323(16) -0.0002(11) -0.0063(12) -0.0011(11)
C49B 0.0287(18) 0.0227(16) 0.0323(16) -0.0002(11) -0.0063(12) -0.0011(11)
C50B 0.0287(18) 0.0227(16) 0.0323(16) -0.0002(11) -0.0063(12) -0.0011(11)
C51B 0.0287(18) 0.0227(16) 0.0323(16) -0.0002(11) -0.0063(12) -0.0011(11)
C52B 0.0287(18) 0.0227(16) 0.0323(16) -0.0002(11) -0.0063(12) -0.0011(11)
C53B 0.0287(18) 0.0227(16) 0.0323(16) -0.0002(11) -0.0063(12) -0.0011(11)
C54B 0.0287(18) 0.0227(16) 0.0323(16) -0.0002(11) -0.0063(12) -0.0011(11)
C56B 0.0287(18) 0.0227(16) 0.0323(16) -0.0002(11) -0.0063(12) -0.0011(11)
C57B 0.0287(18) 0.0227(16) 0.0323(16) -0.0002(11) -0.0063(12) -0.0011(11)
C58B 0.0287(18) 0.0227(16) 0.0323(16) -0.0002(11) -0.0063(12) -0.0011(11)
C59B 0.0287(18) 0.0227(16) 0.0323(16) -0.0002(11) -0.0063(12) -0.0011(11)
C60B 0.0287(18) 0.0227(16) 0.0323(16) -0.0002(11) -0.0063(12) -0.0011(11)
C61B 0.0287(18) 0.0227(16) 0.0323(16) -0.0002(11) -0.0063(12) -0.0011(11)
C62B 0.0287(18) 0.0227(16) 0.0323(16) -0.0002(11) -0.0063(12) -0.0011(11)
C63B 0.0287(18) 0.0227(16) 0.0323(16) -0.0002(11) -0.0063(12) -0.0011(11)
C64B 0.0287(18) 0.0227(16) 0.0323(16) -0.0002(11) -0.0063(12) -0.0011(11)
C65B 0.0287(18) 0.0227(16) 0.0323(16) -0.0002(11) -0.0063(12) -0.0011(11)
C66B 0.0287(18) 0.0227(16) 0.0323(16) -0.0002(11) -0.0063(12) -0.0011(11)
C68B 0.0287(18) 0.0227(16) 0.0323(16) -0.0002(11) -0.0063(12) -0.0011(11)
C69B 0.0287(18) 0.0227(16) 0.0323(16) -0.0002(11) -0.0063(12) -0.0011(11)
C70B 0.0287(18) 0.0227(16) 0.0323(16) -0.0002(11) -0.0063(12) -0.0011(11)
C73B 0.0287(18) 0.0227(16) 0.0323(16) -0.0002(11) -0.0063(12) -0.0011(11)
C74B 0.0287(18) 0.0227(16) 0.0323(16) -0.0002(11) -0.0063(12) -0.0011(11)
C75B 0.0287(18) 0.0227(16) 0.0323(16) -0.0002(11) -0.0063(12) -0.0011(11)
C76B 0.0287(18) 0.0227(16) 0.0323(16) -0.0002(11) -0.0063(12) -0.0011(11)
C77B 0.0287(18) 0.0227(16) 0.0323(16) -0.0002(11) -0.0063(12) -0.0011(11)
C78B 0.0287(18) 0.0227(16) 0.0323(16) -0.0002(11) -0.0063(12) -0.0011(11)
C79B 0.0287(18) 0.0227(16) 0.0323(16) -0.0002(11) -0.0063(12) -0.0011(11)
C80B 0.0287(18) 0.0227(16) 0.0323(16) -0.0002(11) -0.0063(12) -0.0011(11)
C81B 0.0287(18) 0.0227(16) 0.0323(16) -0.0002(11) -0.0063(12) -0.0011(11)
C82B 0.0287(18) 0.0227(16) 0.0323(16) -0.0002(11) -0.0063(12) -0.0011(11)
C83B 0.0287(18) 0.0227(16) 0.0323(16) -0.0002(11) -0.0063(12) -0.0011(11)
C84B 0.0287(18) 0.0227(16) 0.0323(16) -0.0002(11) -0.0063(12) -0.0011(11)
C85B 0.0287(18) 0.0227(16) 0.0323(16) -0.0002(11) -0.0063(12) -0.0011(11)
C86B 0.0287(18) 0.0227(16) 0.0323(16) -0.0002(11) -0.0063(12) -0.0011(11)
C87B 0.0287(18) 0.0227(16) 0.0323(16) -0.0002(11) -0.0063(12) -0.0011(11)
C88B 0.0287(18) 0.0227(16) 0.0323(16) -0.0002(11) -0.0063(12) -0.0011(11)
C90B 0.0287(18) 0.0227(16) 0.0323(16) -0.0002(11) -0.0063(12) -0.0011(11)
C91B 0.0287(18) 0.0227(16) 0.0323(16) -0.0002(11) -0.0063(12) -0.0011(11)
C92B 0.0287(18) 0.0227(16) 0.0323(16) -0.0002(11) -0.0063(12) -0.0011(11)
C93B 0.0287(18) 0.0227(16) 0.0323(16) -0.0002(11) -0.0063(12) -0.0011(11)
C94B 0.0287(18) 0.0227(16) 0.0323(16) -0.0002(11) -0.0063(12) -0.0011(11)
C95B 0.0287(18) 0.0227(16) 0.0323(16) -0.0002(11) -0.0063(12) -0.0011(11)
C96B 0.0287(18) 0.0227(16) 0.0323(16) -0.0002(11) -0.0063(12) -0.0011(11)
C97B 0.0287(18) 0.0227(16) 0.0323(16) -0.0002(11) -0.0063(12) -0.0011(11)
C98B 0.0287(18) 0.0227(16) 0.0323(16) -0.0002(11) -0.0063(12) -0.0011(11)
C99B 0.0287(18) 0.0227(16) 0.0323(16) -0.0002(11) -0.0063(12) -0.0011(11)
La1 0.0259(2) 0.0198(2) 0.0310(2) 0.00099(13) -0.00636(15) -0.00054(13)
La2 0.0264(2) 0.0489(3) 0.0447(3) 0.00425(19) -0.00497(19) 0.00228(18)
O1 0.041(3) 0.025(2) 0.043(3) -0.001(2) -0.010(2) 0.003(2)
O2 0.042(3) 0.027(3) 0.055(3) -0.002(2) -0.010(3) 0.007(2)
S1 0.0515(13) 0.0295(10) 0.0691(15) 0.0122(9) -0.0057(11) 0.0001(9)
S2 0.0632(16) 0.0478(14) 0.0624(15) -0.0029(11) 0.0012(12) -0.0100(11)
S3 0.148(4) 0.117(3) 0.073(2) -0.027(2) 0.022(2) 0.003(3)
S4 0.151(4) 0.0407(14) 0.126(3) 0.0321(16) -0.106(3) -0.0312(18)

loop_
_atom_type_symbol
_atom_type_description
_atom_type_scat_dispersion_real
_atom_type_scat_dispersion_imag
_atom_type_scat_source
C C 0.0033 0.0016 'International Tables Vol C Tables 4.2.6.8 and 6.1.1.4'
H H 0.0000 0.0000 'International Tables Vol C Tables 4.2.6.8 and 6.1.1.4'
O O 0.0106 0.0060 'International Tables Vol C Tables 4.2.6.8 and 6.1.1.4'
La La -0.2871 2.4523 'International Tables Vol C Tables 4.2.6.8 and 6.1.1.4'
S S 0.1246 0.1234 'International Tables Vol C Tables 4.2.6.8 and 6.1.1.4'

loop_
_geom_angle_atom_site_label_1
_geom_angle_atom_site_label_2
_geom_angle_atom_site_label_3
_geom_angle
C6 C1 C2 118.9(6)
C6 C1 C12 120.0(6)
C2 C1 C12 121.1(6)
C3 C2 C1 119.5(7)
C3 C2 H2 120.3
C1 C2 H2 120.3
C4 C3 C2 120.7(7)
C4 C3 H3 119.6
C2 C3 H3 119.6
C3 C4 C5 120.6(7)
C3 C4 H4 119.7
C5 C4 H4 119.7
C6 C5 C4 119.0(7)
C6 C5 H5 120.5
C4 C5 H5 120.5
C1 C6 C5 121.3(6)
C1 C6 H6 119.4
C5 C6 H6 119.4
O2 C7 H7A 109.5
O2 C7 H7B 109.5
H7A C7 H7B 109.5
O2 C7 H7C 109.5
H7A C7 H7C 109.5
H7B C7 H7C 109.5
O1 C8 O2 123.0(7)
O1 C8 C9 126.0(7)
O2 C8 C9 110.9(6)
C8 C9 C10 113.6(6)
C8 C9 H9A 108.9
C10 C9 H9A 108.9
C8 C9 H9B 108.9
C10 C9 H9B 108.9
H9A C9 H9B 107.7
C9 C10 C11 109.5(6)
C9 C10 H10A 109.8
C11 C10 H10A 109.8
C9 C10 H10B 109.8
C11 C10 H10B 109.8
H10A C10 H10B 108.2
C12 C11 C10 114.2(6)
C12 C11 H11A 108.7
C10 C11 H11A 108.7
C12 C11 H11B 108.7
C10 C11 H11B 108.7
H11A C11 H11B 107.6
C13A C12 C14A 91.2(6)
C13A C12 C1 113.2(5)
C14A C12 C1 113.4(5)
C13A C12 C11 112.3(5)
C14A C12 C11 115.0(6)
C1 C12 C11 110.5(6)
C16B C13A C12 119.4(7)
C16B C13A C53A 117.3(8)
C12 C13A C53A 121.5(7)
C16B C13A C15A 12.1(7)
C12 C13A C15A 127.9(6)
C53A C13A C15A 110.4(8)
C16B C13A C54B 111.0(16)
C12 C13A C54B 127.1(12)
C53A C13A C54B 6.3(18)
C15A C13A C54B 104.5(13)
C16B C13A La1 70.5(8)
C12 C13A La1 110.3(5)
C53A C13A La1 75.8(9)
C15A C13A La1 76.8(6)
C54B C13A La1 71.7(18)
C53B C14A C54A 4.4(15)
C53B C14A C15B 107.8(14)
C54A C14A C15B 109.5(9)
C53B C14A C16A 113.7(10)
C54A C14A C16A 114.6(9)
C15B C14A C16A 10.6(9)
C53B C14A C12 124.2(10)
C54A C14A C12 121.9(7)
C15B C14A C12 127.5(9)
C16A C14A C12 119.9(6)
C53B C14A La1 74.8(12)
C54A C14A La1 71.7(6)
C15B C14A La1 75.5(9)
C16A C14A La1 69.8(4)
C12 C14A La1 109.5(4)
S3 C89 S2 178.0(7)
S4 C120 S1 179.1(9)
C17A C15A C99A 117.4(9)
C17A C15A C13A 125.2(9)
C99A C15A C13A 105.1(6)
C17A C15A La1 78.2(7)
C99A C15A La1 86.5(6)
C13A C15A La1 71.2(6)
C57A C16A C18A 108.2(4)
C57A C16A C14A 117.4(7)
C18A C16A C14A 131.3(7)
C57A C16A La1 94.1(5)
C18A C16A La1 83.8(4)
C14A C16A La1 77.0(5)
C19A C17A C15A 117.5(7)
C19A C17A C18A 116.3(9)
C15A C17A C18A 120.4(9)
C19A C17A La1 103.5(7)
C15A C17A La1 70.5(6)
C18A C17A La1 74.0(6)
C20A C18A C16A 107.6(4)
C20A C18A C17A 115.7(7)
C16A C18A C17A 123.9(7)
C20A C18A La1 99.6(4)
C16A C18A La1 64.8(3)
C17A C18A La1 74.1(6)
C17A C19A C68A 120.5(5)
C17A C19A C21A 125.1(7)
C68A C19A C21A 107.7(4)
C59A C20A C18A 108.3(4)
C59A C20A C22A 117.2(8)
C18A C20A C22A 126.1(9)
C22A C21A C19A 119.4(9)
C22A C21A C23A 122.3(10)
C19A C21A C23A 108.4(4)
C21A C22A C24A 117.7(11)
C21A C22A C20A 116.9(11)
C24A C22A C20A 119.4(10)
C25A C23A C97A 122.0(9)
C25A C23A C21A 120.4(9)
C97A C23A C21A 107.9(4)
C22A C24A C26A 120.2(8)
C22A C24A C63A 121.2(8)
C26A C24A C63A 108.0(4)
C26A C25A C23A 117.5(13)
C26A C25A C27A 114.5(12)
C23A C25A C27A 118.1(11)
C25A C26A C24A 121.6(11)
C25A C26A C28A 121.7(10)
C24A C26A C28A 108.2(4)
C29A C27A C76A 108.3(4)
C29A C27A C25A 125.0(10)
C76A C27A C25A 120.3(10)
C30A C28A C70A 121.3(9)
C30A C28A C26A 121.8(13)
C70A C28A C26A 108.1(4)
C27A C29A C31A 108.1(4)
C27A C29A C30A 118.8(12)
C31A C29A C30A 123.5(12)
C27A C29A La2 99.3(6)
C31A C29A La2 66.5(5)
C30A C29A La2 76.1(11)
C28A C30A C32A 119.0(10)
C28A C30A C29A 118.0(16)
C32A C30A C29A 116.9(15)
C28A C30A La2 103.7(14)
C32A C30A La2 68.1(13)
C29A C30A La2 74.3(12)
C29A C31A C85A 107.8(4)
C29A C31A C56A 119.8(9)
C85A C31A C56A 123.1(9)
C29A C31A La2 83.1(5)
C85A C31A La2 94.3(6)
C56A C31A La2 64.4(6)
C30A C32A C34A 120.3(12)
C30A C32A C81A 117.4(8)
C34A C32A C81A 108.0(4)
C30A C32A La2 81.1(15)
C34A C32A La2 63.5(5)
C81A C32A La2 87.9(5)
C56A C34A C32A 123.2(10)
C56A C34A C36A 116.9(10)
C32A C34A C36A 108.0(4)
C56A C34A La2 71.6(9)
C32A C34A La2 83.7(6)
C36A C34A La2 80.8(6)
C37A C35A C91A 108.1(4)
C37A C35A C56A 120.0(8)
C91A C35A C56A 123.4(8)
C37A C35A La2 84.4(4)
C91A C35A La2 93.8(5)
C56A C35A La2 64.9(7)
C38A C36A C87A 115.7(9)
C38A C36A C34A 126.1(9)
C87A C36A C34A 108.0(4)
C38A C36A La2 84.6(8)
C87A C36A La2 89.0(5)
C34A C36A La2 65.6(5)
C38A C37A C35A 122.4(10)
C38A C37A C52A 118.8(10)
C35A C37A C52A 108.1(4)
C38A C37A La2 75.6(8)
C35A C37A La2 65.0(4)
C52A C37A La2 99.4(5)
C36A C38A C40A 120.8(11)
C36A C38A C37A 115.2(12)
C40A C38A C37A 117.1(14)
C36A C38A La2 65.3(7)
C40A C38A La2 103.5(8)
C37A C38A La2 75.3(9)
C38A C40A C66A 119.9(10)
C38A C40A C42A 123.5(11)
C66A C40A C42A 108.3(4)
C42A C41A C52A 119.4(12)
C42A C41A C43A 117.1(11)
C52A C41A C43A 114.9(9)
C41A C42A C40A 119.3(11)
C41A C42A C44A 124.2(12)
C40A C42A C44A 107.9(4)
C45A C43A C93A 108.0(4)
C45A C43A C41A 119.5(9)
C93A C43A C41A 122.8(8)
C46A C44A C96A 122.8(9)
C46A C44A C42A 118.1(8)
C96A C44A C42A 107.9(4)
C46A C45A C47A 121.9(10)
C46A C45A C43A 121.9(11)
C47A C45A C43A 108.2(4)
C45A C46A C44A 119.1(10)
C45A C46A C48A 115.2(12)
C44A C46A C48A 118.0(10)
C45A C47A C73A 107.8(4)
C45A C47A C49A 120.3(10)
C73A C47A C49A 125.8(9)
C50A C48A C65A 108.4(4)
C50A C48A C46A 127.5(9)
C65A C48A C46A 117.8(10)
C50A C49A C47A 119.8(14)
C50A C49A C53A 120.3(13)
C47A C49A C53A 113.2(9)
C50A C49A La1 75.1(12)
C47A C49A La1 102.2(10)
C53A C49A La1 68.6(8)
C48A C50A C54A 107.8(4)
C48A C50A C49A 115.0(12)
C54A C50A C49A 125.6(12)
C48A C50A La1 99.3(6)
C54A C50A La1 66.0(5)
C49A C50A La1 75.1(11)
C95A C51A C84A 121.7(9)
C95A C51A C77A 119.7(9)
C84A C51A C77A 108.2(4)
C37A C52A C41A 121.7(8)
C37A C52A C98A 107.9(4)
C41A C52A C98A 122.1(8)
C90A C53A C13A 105.2(7)
C90A C53A C49A 115.6(9)
C13A C53A C49A 127.4(12)
C90A C53A La1 86.9(7)
C13A C53A La1 71.9(8)
C49A C53A La1 78.5(9)
C80A C54A C50A 107.7(4)
C80A C54A C14A 119.2(9)
C50A C54A C14A 129.2(9)
C80A C54A La1 94.3(6)
C50A C54A La1 83.0(5)
C14A C54A La1 75.5(6)
C34A C56A C35A 119.3(12)
C34A C56A C31A 116.0(12)
C35A C56A C31A 112.4(9)
C34A C56A La2 73.3(9)
C35A C56A La2 81.0(7)
C31A C56A La2 80.6(7)
C58A C57A C16A 123.1(8)
C58A C57A C59A 119.5(8)
C16A C57A C59A 108.0(4)
C58A C57A La1 87.3(5)
C16A C57A La1 57.2(4)
C59A C57A La1 95.8(4)
C57A C58A C60A 119.5(9)
C57A C58A C80A 116.1(9)
C60A C58A C80A 118.0(9)
C61A C59A C20A 125.0(8)
C61A C59A C57A 121.0(8)
C20A C59A C57A 107.9(4)
C58A C60A C62A 120.4(9)
C58A C60A C79A 121.3(9)
C62A C60A C79A 108.2(4)
C63A C61A C59A 115.3(10)
C63A C61A C62A 119.4(10)
C59A C61A C62A 118.2(9)
C60A C62A C64A 107.9(4)
C60A C62A C61A 120.9(9)
C64A C62A C61A 120.0(9)
C61A C63A C70A 119.9(8)
C61A C63A C24A 121.6(9)
C70A C63A C24A 107.9(4)
C78A C64A C82A 121.2(9)
C78A C64A C62A 119.6(10)
C82A C64A C62A 107.9(4)
C83A C65A C80A 122.9(9)
C83A C65A C48A 123.9(9)
C80A C65A C48A 107.7(4)
C86A C66A C40A 121.9(9)
C86A C66A C96A 120.3(9)
C40A C66A C96A 107.9(4)
C69A C68A C19A 121.0(6)
C69A C68A C97A 121.6(7)
C19A C68A C97A 108.0(4)
C99A C69A C84A 115.8(9)
C99A C69A C68A 121.4(7)
C84A C69A C68A 118.3(9)
C78A C70A C28A 121.2(9)
C78A C70A C63A 119.7(9)
C28A C70A C63A 108.0(4)
C95A C73A C93A 121.7(9)
C95A C73A C47A 120.3(8)
C93A C73A C47A 107.9(4)
C75A C74A C85A 121.6(11)
C75A C74A C91A 118.6(9)
C85A C74A C91A 114.4(10)
C74A C75A C94A 119.7(9)
C74A C75A C77A 121.8(9)
C94A C75A C77A 108.3(4)
C92A C76A C85A 122.9(8)
C92A C76A C27A 120.9(8)
C85A C76A C27A 107.7(4)
C88A C77A C75A 120.9(10)
C88A C77A C51A 121.2(10)
C75A C77A C51A 107.6(4)
C70A C78A C64A 120.7(11)
C70A C78A C81A 117.6(10)
C64A C78A C81A 117.0(11)
C83A C79A C82A 121.2(9)
C83A C79A C60A 120.1(10)
C82A C79A C60A 107.9(4)
C54A C80A C65A 108.4(4)
C54A C80A C58A 122.2(8)
C65A C80A C58A 119.0(9)
C54A C80A La1 57.5(6)
C65A C80A La1 95.2(5)
C58A C80A La1 86.0(5)
C78A C81A C87A 121.0(9)
C78A C81A C32A 122.5(8)
C87A C81A C32A 107.9(4)
C78A C81A La2 101.5(9)
C87A C81A La2 74.5(5)
C32A C81A La2 62.9(5)
C86A C82A C79A 119.9(9)
C86A C82A C64A 122.3(9)
C79A C82A C64A 108.1(4)
C65A C83A C96A 118.5(11)
C65A C83A C79A 117.9(10)
C96A C83A C79A 117.2(11)
C69A C84A C51A 119.6(8)
C69A C84A C94A 120.3(9)
C51A C84A C94A 108.0(4)
C74A C85A C76A 116.6(9)
C74A C85A C31A 123.8(9)
C76A C85A C31A 108.1(4)
C74A C85A La2 85.2(6)
C76A C85A La2 95.1(5)
C31A C85A La2 57.9(6)
C66A C86A C87A 116.9(11)
C66A C86A C82A 118.9(10)
C87A C86A C82A 116.3(10)
C86A C87A C81A 121.5(9)
C86A C87A C36A 124.5(9)
C81A C87A C36A 108.1(4)
C86A C87A La2 105.1(7)
C81A C87A La2 77.2(5)
C36A C87A La2 61.6(5)
C77A C88A C98A 118.5(10)
C77A C88A C93A 119.2(11)
C98A C88A C93A 114.8(11)
C95A C90A C53A 128.2(9)
C95A C90A C99A 117.7(9)
C53A C90A C99A 109.0(5)
C95A C90A La1 106.2(9)
C53A C90A La1 63.7(7)
C99A C90A La1 76.3(6)
C35A C91A C98A 107.9(4)
C35A C91A C74A 122.5(8)
C98A C91A C74A 118.8(8)
C35A C91A La2 57.9(4)
C98A C91A La2 95.7(4)
C74A C91A La2 84.8(5)
C94A C92A C76A 117.3(10)
C94A C92A C97A 117.7(9)
C76A C92A C97A 119.0(10)
C73A C93A C43A 108.1(4)
C73A C93A C88A 118.8(9)
C43A C93A C88A 122.3(10)
C92A C94A C75A 121.3(9)
C92A C94A C84A 119.7(8)
C75A C94A C84A 107.8(4)
C73A C95A C90A 115.0(10)
C73A C95A C51A 119.2(10)
C90A C95A C51A 119.3(10)
C83A C96A C44A 118.8(9)
C83A C96A C66A 121.7(9)
C44A C96A C66A 108.0(4)
C92A C97A C23A 119.6(9)
C92A C97A C68A 121.4(8)
C23A C97A C68A 108.0(4)
C88A C98A C91A 120.9(8)
C88A C98A C52A 123.0(8)
C91A C98A C52A 108.0(4)
C69A C99A C15A 119.9(7)
C69A C99A C90A 124.7(8)
C15A C99A C90A 109.0(5)
C69A C99A La1 103.2(6)
C15A C99A La1 64.1(6)
C90A C99A La1 75.4(6)
C99B C15B C14A 107.2(13)
C99B C15B C17B 113.5(18)
C14A C15B C17B 126.5(15)
C99B C15B La1 86.2(12)
C14A C15B La1 72.4(9)
C17B C15B La1 77.0(11)
C13A C16B C57B 116.8(9)
C13A C16B C18B 131.7(9)
C57B C16B C18B 107.9(4)
C13A C16B La1 75.9(7)
C57B C16B La1 95.0(7)
C18B C16B La1 83.1(8)
C19B C17B C15B 117.2(16)
C19B C17B C18B 116.4(11)
C15B C17B C18B 120.2(17)
C19B C17B La1 100.9(12)
C15B C17B La1 70.9(11)
C18B C17B La1 75.0(11)
C17B C18B C20B 115.6(10)
C17B C18B C16B 124.3(12)
C20B C18B C16B 107.9(4)
C17B C18B La1 73.9(11)
C20B C18B La1 100.2(7)
C16B C18B La1 65.4(7)
C68B C19B C21B 107.6(4)
C68B C19B C17B 122.5(13)
C21B C19B C17B 126.4(13)
C22B C20B C59B 117.2(12)
C22B C20B C18B 126.4(12)
C59B C20B C18B 108.3(4)
C23B C21B C19B 108.2(4)
C23B C21B C22B 124(2)
C19B C21B C22B 117.0(19)
C24B C22B C20B 119.4(17)
C24B C22B C21B 118(2)
C20B C22B C21B 117.5(18)
C97B C23B C21B 107.9(4)
C97B C23B C25B 125.3(17)
C21B C23B C25B 116.5(19)
C22B C24B C63B 119.4(16)
C22B C24B C26B 117(2)
C63B C24B C26B 107.9(4)
C23B C25B C27B 116(2)
C23B C25B C26B 122(2)
C27B C25B C26B 114(2)
C28B C26B C24B 107.6(5)
C28B C26B C25B 126(2)
C24B C26B C25B 122(2)
C25B C27B C29B 124(3)
C25B C27B C76B 119.7(18)
C29B C27B C76B 107.9(4)
C26B C28B C30B 118(2)
C26B C28B C70B 107.9(4)
C30B C28B C70B 119.8(17)
C30B C29B C27B 119(3)
C30B C29B C31B 119(3)
C27B C29B C31B 108.0(4)
C30B C29B La2 75(3)
C27B C29B La2 97(3)
C31B C29B La2 62(3)
C28B C30B C29B 118(2)
C28B C30B C32B 118.4(19)
C29B C30B C32B 117(2)
C28B C30B La2 103.7(18)
C29B C30B La2 75(3)
C32B C30B La2 67.6(14)
C56B C31B C85B 121.7(15)
C56B C31B C29B 125(3)
C85B C31B C29B 107.9(4)
C56B C31B La2 69.4(15)
C85B C31B La2 92.7(10)
C29B C31B La2 88(3)
C34B C32B C81B 108.0(4)
C34B C32B C30B 121.7(18)
C81B C32B C30B 117.6(16)
C34B C32B La2 66.0(9)
C81B C32B La2 87.0(11)
C30B C32B La2 81.5(16)
C36B C34B C32B 108.0(4)
C36B C34B C56B 115(2)
C32B C34B C56B 124.8(18)
C36B C34B La2 81.2(12)
C32B C34B La2 82.6(11)
C56B C34B La2 71.9(16)
C37B C35B C91B 108.1(4)
C37B C35B C56B 116.7(17)
C91B C35B C56B 126.3(16)
C37B C35B La2 84.5(12)
C91B C35B La2 92.3(11)
C56B C35B La2 65.3(13)
C34B C36B C87B 108.2(4)
C34B C36B C38B 124(2)
C87B C36B C38B 116.5(19)
C34B C36B La2 67.2(12)
C87B C36B La2 87.7(10)
C38B C36B La2 83.1(14)
C35B C37B C52B 107.9(4)
C35B C37B C38B 124(2)
C52B C37B C38B 116(2)
C35B C37B La2 66.5(10)
C52B C37B La2 97.6(11)
C38B C37B La2 75(2)
C37B C38B C40B 124(2)
C37B C38B C36B 115(3)
C40B C38B C36B 112(3)
C37B C38B La2 76(2)
C40B C38B La2 99.6(17)
C36B C38B La2 65.1(13)
C66B C40B C42B 108.0(4)
C66B C40B C38B 129.4(19)
C42B C40B C38B 115.6(19)
C43B C41B C52B 122(2)
C43B C41B C42B 112(2)
C52B C41B C42B 117(2)
C40B C42B C44B 108.0(4)
C40B C42B C41B 121.9(19)
C44B C42B C41B 121.5(18)
C41B C43B C45B 124.2(18)
C41B C43B C93B 118.8(16)
C45B C43B C93B 108.1(4)
C46B C44B C42B 120(2)
C46B C44B C96B 122(2)
C42B C44B C96B 107.9(4)
C46B C45B C43B 121(2)
C46B C45B C47B 124(2)
C43B C45B C47B 108.0(4)
C45B C46B C44B 121(3)
C45B C46B C48B 114(3)
C44B C46B C48B 118(3)
C45B C47B C73B 108.0(4)
C45B C47B C49B 122.2(15)
C73B C47B C49B 123.1(14)
C50B C48B C65B 107.9(4)
C50B C48B C46B 129(2)
C65B C48B C46B 113.8(19)
C50B C49B C47B 118(2)
C50B C49B C53B 124(2)
C47B C49B C53B 112.5(17)
C50B C49B La1 76(2)
C47B C49B La1 102.0(15)
C53B C49B La1 70.1(12)
C48B C50B C54B 108.0(4)
C48B C50B C49B 114(2)
C54B C50B C49B 125(2)
C48B C50B La1 101.4(14)
C54B C50B La1 65.5(15)
C49B C50B La1 72(2)
C95B C51B C77B 122.3(16)
C95B C51B C84B 117.8(17)
C77B C51B C84B 108.1(4)
C41B C52B C98B 119.0(18)
C41B C52B C37B 125.4(18)
C98B C52B C37B 108.1(4)
C14A C53B C90B 107.3(14)
C14A C53B C49B 122.2(18)
C90B C53B C49B 116.0(17)
C14A C53B La1 72.9(12)
C90B C53B La1 83.1(14)
C49B C53B La1 76.2(13)
C80B C54B C50B 108.2(4)
C80B C54B C13A 125.7(19)
C50B C54B C13A 123(2)
C80B C54B La1 96.3(15)
C50B C54B La1 83.7(16)
C13A C54B La1 75.4(16)
C35B C56B C31B 109.2(16)
C35B C56B C34B 124(2)
C31B C56B C34B 111(2)
C35B C56B La2 81.3(14)
C31B C56B La2 74.9(16)
C34B C56B La2 72.8(17)
C58B C57B C16B 124.7(11)
C58B C57B C59B 117.5(12)
C16B C57B C59B 108.1(4)
C58B C57B La1 88.7(11)
C16B C57B La1 56.4(6)
C59B C57B La1 95.5(7)
C57B C58B C80B 116.5(15)
C57B C58B C60B 121.3(11)
C80B C58B C60B 114.2(15)
C61B C59B C20B 125.4(11)
C61B C59B C57B 121.0(10)
C20B C59B C57B 107.8(4)
C79B C60B C62B 108.0(4)
C79B C60B C58B 120.9(14)
C62B C60B C58B 121.2(12)
C63B C61B C59B 115.3(13)
C63B C61B C62B 116.1(15)
C59B C61B C62B 120.6(13)
C60B C62B C64B 108.0(4)
C60B C62B C61B 118.0(15)
C64B C62B C61B 123.5(16)
C61B C63B C24B 122.8(14)
C61B C63B C70B 120.8(15)
C24B C63B C70B 107.8(4)
C78B C64B C82B 122.9(17)
C78B C64B C62B 118.7(16)
C82B C64B C62B 108.0(4)
C80B C65B C48B 107.9(4)
C80B C65B C83B 120.8(17)
C48B C65B C83B 126.2(18)
C40B C66B C96B 108.1(4)
C40B C66B C86B 115.4(18)
C96B C66B C86B 127.1(18)
C19B C68B C97B 108.2(4)
C19B C68B C69B 120.7(15)
C97B C68B C69B 122.0(15)
C84B C69B C99B 120.9(18)
C84B C69B C68B 118.0(18)
C99B C69B C68B 115.6(18)
C78B C70B C28B 120.6(15)
C78B C70B C63B 120.5(15)
C28B C70B C63B 107.9(4)
C93B C73B C47B 108.0(4)
C93B C73B C95B 121.5(15)
C47B C73B C95B 120.2(15)
C85B C74B C91B 114.5(17)
C85B C74B C75B 119.1(18)
C91B C74B C75B 118.9(17)
C94B C75B C77B 108.0(4)
C94B C75B C74B 122.3(16)
C77B C75B C74B 120.0(16)
C92B C76B C27B 120.4(16)
C92B C76B C85B 123.9(16)
C27B C76B C85B 108.0(4)
C88B C77B C51B 120.3(17)
C88B C77B C75B 120.7(17)
C51B C77B C75B 108.0(4)
C81B C78B C64B 117.2(18)
C81B C78B C70B 118.9(19)
C64B C78B C70B 119.3(18)
C60B C79B C82B 108.0(4)
C60B C79B C83B 121.7(15)
C82B C79B C83B 119.1(17)
C54B C80B C65B 107.9(4)
C54B C80B C58B 118.8(18)
C65B C80B C58B 125.4(19)
C54B C80B La1 55.9(14)
C65B C80B La1 96.4(13)
C58B C80B La1 87.9(15)
C78B C81B C87B 121.1(17)
C78B C81B C32B 123.8(17)
C87B C81B C32B 108.0(4)
C78B C81B La2 101.3(14)
C87B C81B La2 75.6(9)
C32B C81B La2 64.6(10)
C86B C82B C64B 120.0(17)
C86B C82B C79B 122.4(17)
C64B C82B C79B 108.0(4)
C96B C83B C65B 117.9(18)
C96B C83B C79B 118.6(18)
C65B C83B C79B 116.4(17)
C69B C84B C51B 121.7(18)
C69B C84B C94B 119.7(17)
C51B C84B C94B 108.0(4)
C74B C85B C31B 125.6(16)
C74B C85B C76B 118.2(17)
C31B C85B C76B 108.0(4)
C74B C85B La2 88.4(18)
C31B C85B La2 58.5(10)
C76B C85B La2 96.0(14)
C82B C86B C66B 114.0(19)
C82B C86B C87B 117.0(17)
C66B C86B C87B 120.5(18)
C36B C87B C81B 107.9(4)
C36B C87B C86B 125.7(16)
C81B C87B C86B 121.3(15)
C36B C87B La2 63.9(9)
C81B C87B La2 76.9(10)
C86B C87B La2 104.8(11)
C77B C88B C93B 119.0(19)
C77B C88B C98B 118.5(18)
C93B C88B C98B 114.7(17)
C95B C90B C99B 123.6(18)
C95B C90B C53B 126.4(19)
C99B C90B C53B 108.3(9)
C95B C90B La1 108.8(16)
C99B C90B La1 78.8(11)
C53B C90B La1 66.6(14)
C35B C91B C98B 108.0(4)
C35B C91B C74B 122.5(14)
C98B C91B C74B 119.2(15)
C35B C91B La2 60.3(10)
C98B C91B La2 94.6(10)
C74B C91B La2 84.0(12)
C97B C92B C76B 121.9(17)
C97B C92B C94B 113.0(17)
C76B C92B C94B 118.3(17)
C88B C93B C43B 122.5(15)
C88B C93B C73B 119.3(16)
C43B C93B C73B 108.0(4)
C84B C94B C75B 108.0(4)
C84B C94B C92B 123.7(17)
C75B C94B C92B 118.2(16)
C90B C95B C51B 118.9(18)
C90B C95B C73B 117.4(19)
C51B C95B C73B 117.1(17)
C83B C96B C66B 118.2(19)
C83B C96B C44B 122.6(17)
C66B C96B C44B 107.9(4)
C92B C97B C23B 116.4(16)
C92B C97B C68B 122.4(14)
C23B C97B C68B 108.0(4)
C52B C98B C91B 107.9(4)
C52B C98B C88B 123.3(16)
C91B C98B C88B 122.2(15)
C69B C99B C90B 116.2(17)
C69B C99B C15B 128.3(18)
C90B C99B C15B 108.0(9)
C69B C99B La1 104.8(13)
C90B C99B La1 72.3(11)
C15B C99B La1 64.3(11)
C16A La1 C54A 58.1(3)
C16A La1 C16B 67.5(4)
C54A La1 C16B 97.4(4)
C16A La1 C54B 98.5(4)
C54A La1 C54B 74.8(7)
C16B La1 C54B 57.1(6)
C16A La1 C13A 68.0(3)
C54A La1 C13A 69.3(3)
C16B La1 C13A 33.7(2)
C54B La1 C13A 32.9(4)
C16A La1 C15A 73.0(3)
C54A La1 C15A 98.7(3)
C16B La1 C15A 6.1(4)
C54B La1 C15A 52.3(5)
C13A La1 C15A 32.0(2)
C16A La1 C53A 96.8(3)
C54A La1 C53A 72.0(4)
C16B La1 C53A 58.1(4)
C54B La1 C53A 2.8(9)
C13A La1 C53A 32.3(3)
C15A La1 C53A 53.5(4)
C16A La1 C15B 5.2(5)
C54A La1 C15B 54.4(5)
C16B La1 C15B 72.3(5)
C54B La1 C15B 100.2(6)
C13A La1 C15B 70.8(5)
C15A La1 C15B 77.7(5)
C53A La1 C15B 98.3(5)
C16A La1 C53B 56.7(5)
C54A La1 C53B 1.8(7)
C16B La1 C53B 97.6(6)
C54B La1 C53B 76.3(7)
C13A La1 C53B 70.1(6)
C15A La1 C53B 99.1(6)
C53A La1 C53B 73.6(6)
C15B La1 C53B 52.9(7)
C16A La1 C14A 33.2(2)
C54A La1 C14A 32.8(3)
C16B La1 C14A 68.1(3)
C54B La1 C14A 71.3(5)
C13A La1 C14A 49.0(2)
C15A La1 C14A 71.0(3)
C53A La1 C14A 69.1(3)
C15B La1 C14A 32.1(5)
C53B La1 C14A 32.3(6)
C16A La1 C17B 28.1(5)
C54A La1 C17B 86.2(5)
C16B La1 C17B 58.7(5)
C54B La1 C17B 108.8(6)
C13A La1 C17B 76.0(5)
C15A La1 C17B 64.8(5)
C53A La1 C17B 108.3(6)
C15B La1 C17B 32.1(5)
C53B La1 C17B 84.8(6)
C14A La1 C17B 58.9(4)
C16A La1 C49B 89.3(6)
C54A La1 C49B 32.0(7)
C16B La1 C49B 105.9(7)
C54B La1 C49B 59.0(9)
C13A La1 C49B 72.2(7)
C15A La1 C49B 103.8(7)
C53A La1 C49B 56.7(7)
C15B La1 C49B 86.0(7)
C53B La1 C49B 33.7(5)
C14A La1 C49B 59.2(6)
C17B La1 C49B 117.2(7)
C56A La2 C34A 35.1(4)
C56A La2 C34B 3.9(8)
C34A La2 C34B 38.8(6)
C56A La2 C56B 31.5(7)
C34A La2 C56B 5.5(6)
C34B La2 C56B 35.3(8)
C56A La2 C31B 57.1(5)
C34A La2 C31B 30.3(5)
C34B La2 C31B 59.7(7)
C56B La2 C31B 35.8(6)
C56A La2 C35A 34.0(4)
C34A La2 C35A 60.3(3)
C34B La2 C35A 33.2(6)
C56B La2 C35A 54.9(6)
C31B La2 C35A 88.5(4)
C56A La2 C36A 59.2(4)
C34A La2 C36A 33.6(3)
C34B La2 C36A 63.0(6)
C56B La2 C36A 32.6(7)
C31B La2 C36A 52.5(6)
C35A La2 C36A 65.7(3)
C56A La2 C31A 35.0(4)
C34A La2 C31A 60.0(4)
C34B La2 C31A 32.2(7)
C56B La2 C31A 59.2(6)
C31B La2 C31A 64.2(6)
C35A La2 C31A 57.0(3)
C36A La2 C31A 91.4(4)
C56A La2 C36B 33.2(7)
C34A La2 C36B 62.3(5)
C34B La2 C36B 31.6(4)
C56B La2 C36B 57.1(7)
C31B La2 C36B 89.3(6)
C35A La2 C36B 5.6(5)
C36A La2 C36B 70.5(5)
C31A La2 C36B 52.7(4)
C56A La2 C32A 60.3(4)
C34A La2 C32A 32.8(3)
C34B La2 C32A 62.9(6)
C56B La2 C32A 38.3(6)
C31B La2 C32A 3.2(6)
C35A La2 C32A 91.5(3)
C36A La2 C32A 53.0(3)
C31A La2 C32A 66.9(4)
C36B La2 C32A 92.4(5)
C56A La2 C32B 34.4(7)
C34A La2 C32B 60.9(6)
C34B La2 C32B 31.3(5)
C56B La2 C32B 59.9(8)
C31B La2 C32B 66.3(7)
C35A La2 C32B 55.0(5)
C36A La2 C32B 91.7(6)
C31A La2 C32B 2.6(7)
C36B La2 C32B 50.5(6)
C32A La2 C32B 69.0(6)
C56A La2 C35B 57.7(5)
C34A La2 C35B 35.1(6)
C34B La2 C35B 61.4(7)
C56B La2 C35B 33.4(6)
C31B La2 C35B 56.4(7)
C35A La2 C35B 61.6(5)
C36A La2 C35B 5.0(6)
C31A La2 C35B 91.0(5)
C36B La2 C35B 66.5(6)
C32A La2 C35B 57.2(5)
C32B La2 C35B 91.0(7)
C8 O2 C7 118.2(6)

loop_
_geom_bond_atom_site_label_1
_geom_bond_atom_site_label_2
_geom_bond_distance
C1 C6 1.387(10)
C1 C2 1.422(9)
C1 C12 1.543(10)
C2 C3 1.400(10)
C2 H2 0.9300
C3 C4 1.370(11)
C3 H3 0.9300
C4 C5 1.405(11)
C4 H4 0.9300
C5 C6 1.399(11)
C5 H5 0.9300
C6 H6 0.9300
C7 O2 1.478(9)
C7 H7A 0.9600
C7 H7B 0.9600
C7 H7C 0.9600
C8 O1 1.224(9)
C8 O2 1.347(9)
C8 C9 1.480(10)
C9 C10 1.551(10)
C9 H9A 0.9700
C9 H9B 0.9700
C10 C11 1.561(9)
C10 H10A 0.9700
C10 H10B 0.9700
C11 C12 1.547(10)
C11 H11A 0.9700
C11 H11B 0.9700
C12 C13A 1.514(9)
C12 C14A 1.509(10)
C13A C16B 1.483(10)
C13A C53A 1.456(11)
C13A C15A 1.452(10)
C13A C54B 1.454(15)
C13A La1 2.593(8)
C14A C53B 1.46(3)
C14A C54A 1.464(14)
C14A C15B 1.46(2)
C14A C16A 1.468(9)
C14A La1 2.614(6)
C89 S3 1.420(15)
C89 S2 1.644(15)
C120 S4 1.531(9)
C120 S1 1.548(9)
C15A C17A 1.469(15)
C15A C99A 1.456(8)
C15A La1 2.666(14)
C16A C57A 1.441(7)
C16A C18A 1.448(7)
C16A La1 2.518(10)
C17A C19A 1.450(13)
C17A C18A 1.523(13)
C17A La1 2.769(12)
C18A C20A 1.444(8)
C18A La1 2.767(10)
C19A C68A 1.427(8)
C19A C21A 1.420(9)
C20A C59A 1.441(7)
C20A C22A 1.444(14)
C21A C22A 1.438(16)
C21A C23A 1.421(9)
C22A C24A 1.412(16)
C23A C25A 1.436(19)
C23A C97A 1.422(8)
C24A C26A 1.455(9)
C24A C63A 1.462(8)
C25A C26A 1.432(16)
C25A C27A 1.435(16)
C26A C28A 1.457(8)
C27A C29A 1.429(8)
C27A C76A 1.435(9)
C28A C30A 1.402(15)
C28A C70A 1.458(9)
C29A C31A 1.436(10)
C29A C30A 1.45(2)
C29A La2 2.820(16)
C30A C32A 1.471(18)
C30A La2 2.84(3)
C31A C85A 1.436(9)
C31A C56A 1.516(16)
C31A La2 2.605(17)
C32A C34A 1.454(9)
C32A C81A 1.462(9)
C32A La2 2.670(18)
C34A C56A 1.443(19)
C34A C36A 1.459(10)
C34A La2 2.404(15)
C35A C37A 1.455(9)
C35A C91A 1.456(9)
C35A C56A 1.472(16)
C35A La2 2.598(11)
C36A C38A 1.435(17)
C36A C87A 1.457(9)
C36A La2 2.606(13)
C37A C38A 1.432(18)
C37A C52A 1.455(9)
C37A La2 2.851(13)
C38A C40A 1.430(15)
C38A La2 2.855(15)
C40A C66A 1.442(10)
C40A C42A 1.448(11)
C41A C42A 1.368(17)
C41A C52A 1.445(14)
C41A C43A 1.448(17)
C42A C44A 1.450(11)
C43A C45A 1.441(9)
C43A C93A 1.442(9)
C44A C46A 1.419(17)
C44A C96A 1.448(10)
C45A C46A 1.392(15)
C45A C47A 1.441(10)
C46A C48A 1.438(13)
C47A C73A 1.448(9)
C47A C49A 1.470(15)
C48A C50A 1.434(10)
C48A C65A 1.437(9)
C49A C50A 1.43(2)
C49A C53A 1.544(15)
C49A La1 2.78(2)
C50A C54A 1.447(9)
C50A La1 2.784(17)
C51A C95A 1.441(14)
C51A C84A 1.438(8)
C51A C77A 1.440(8)
C52A C98A 1.458(9)
C53A C90A 1.452(9)
C53A La1 2.65(2)
C54A C80A 1.434(10)
C54A La1 2.563(15)
C56A La2 2.382(17)
C57A C58A 1.441(7)
C57A C59A 1.445(7)
C57A La1 2.988(8)
C58A C60A 1.437(13)
C58A C80A 1.426(14)
C59A C61A 1.449(13)
C60A C62A 1.437(8)
C60A C79A 1.438(8)
C61A C63A 1.415(13)
C61A C62A 1.444(13)
C62A C64A 1.443(8)
C63A C70A 1.460(8)
C64A C78A 1.419(14)
C64A C82A 1.439(8)
C65A C83A 1.408(17)
C65A C80A 1.436(9)
C66A C86A 1.392(17)
C66A C96A 1.451(10)
C68A C69A 1.351(15)
C68A C97A 1.424(8)
C69A C99A 1.422(12)
C69A C84A 1.468(13)
C70A C78A 1.410(16)
C73A C95A 1.430(16)
C73A C93A 1.440(9)
C74A C75A 1.388(15)
C74A C85A 1.439(13)
C74A C91A 1.484(14)
C75A C94A 1.437(8)
C75A C77A 1.442(8)
C76A C92A 1.428(15)
C76A C85A 1.435(9)
C77A C88A 1.430(17)
C78A C81A 1.436(16)
C79A C83A 1.425(15)
C79A C82A 1.438(8)
C80A La1 3.029(9)
C81A C87A 1.455(9)
C81A La2 2.997(14)
C82A C86A 1.437(16)
C83A C96A 1.407(15)
C84A C94A 1.441(8)
C85A La2 3.068(11)
C86A C87A 1.427(15)
C87A La2 2.962(10)
C88A C98A 1.430(17)
C88A C93A 1.458(15)
C90A C95A 1.428(12)
C90A C99A 1.443(9)
C90A La1 2.947(14)
C91A C98A 1.457(9)
C91A La2 3.060(8)
C92A C94A 1.411(15)
C92A C97A 1.439(14)
C99A La1 2.959(9)
C15B C99B 1.451(10)
C15B C17B 1.49(2)
C15B La1 2.65(2)
C16B C57B 1.450(8)
C16B C18B 1.447(8)
C16B La1 2.521(18)
C17B C19B 1.44(3)
C17B C18B 1.48(2)
C17B La1 2.74(2)
C18B C20B 1.446(8)
C18B La1 2.752(18)
C19B C68B 1.440(14)
C19B C21B 1.441(14)
C20B C22B 1.45(3)
C20B C59B 1.446(8)
C21B C23B 1.440(14)
C21B C22B 1.41(3)
C22B C24B 1.47(3)
C23B C97B 1.438(14)
C23B C25B 1.42(3)
C24B C63B 1.459(9)
C24B C26B 1.460(9)
C25B C27B 1.459(9)
C25B C26B 1.37(4)
C26B C28B 1.461(9)
C27B C29B 1.435(10)
C27B C76B 1.435(9)
C28B C30B 1.431(9)
C28B C70B 1.459(9)
C29B C30B 1.47(5)
C29B C31B 1.436(10)
C29B La2 2.88(5)
C30B C32B 1.50(3)
C30B La2 2.89(4)
C31B C56B 1.54(3)
C31B C85B 1.437(9)
C31B La2 2.55(4)
C32B C34B 1.414(17)
C32B C81B 1.417(17)
C32B La2 2.70(4)
C34B C36B 1.413(17)
C34B C56B 1.50(4)
C34B La2 2.48(3)
C35B C37B 1.425(16)
C35B C91B 1.425(15)
C35B C56B 1.50(3)
C35B La2 2.69(3)
C36B C87B 1.414(16)
C36B C38B 1.54(4)
C36B La2 2.66(2)
C37B C52B 1.426(16)
C37B C38B 1.46(4)
C37B La2 2.92(3)
C38B C40B 1.51(4)
C38B La2 2.92(4)
C40B C66B 1.416(15)
C40B C42B 1.418(15)
C41B C43B 1.39(3)
C41B C52B 1.41(3)
C41B C42B 1.55(3)
C42B C44B 1.420(15)
C43B C45B 1.452(15)
C43B C93B 1.453(15)
C44B C46B 1.39(4)
C44B C96B 1.420(15)
C45B C46B 1.36(4)
C45B C47B 1.455(15)
C46B C48B 1.53(4)
C47B C73B 1.454(15)
C47B C49B 1.51(3)
C48B C50B 1.434(10)
C48B C65B 1.439(10)
C49B C50B 1.50(4)
C49B C53B 1.557(17)
C49B La1 2.73(3)
C50B C54B 1.432(11)
C50B La1 2.78(4)
C51B C95B 1.42(3)
C51B C77B 1.436(13)
C51B C84B 1.435(13)
C52B C98B 1.424(15)
C53B C90B 1.451(10)
C53B La1 2.64(3)
C54B C80B 1.434(10)
C54B La1 2.54(4)
C56B La2 2.47(3)
C57B C58B 1.444(8)
C57B C59B 1.445(8)
C57B La1 3.015(16)
C58B C80B 1.40(2)
C58B C60B 1.442(14)
C59B C61B 1.456(14)
C60B C79B 1.437(9)
C60B C62B 1.439(9)
C61B C63B 1.42(2)
C61B C62B 1.445(15)
C62B C64B 1.439(9)
C63B C70B 1.462(9)
C64B C78B 1.41(2)
C64B C82B 1.437(9)
C65B C80B 1.436(10)
C65B C83B 1.36(2)
C66B C96B 1.419(15)
C66B C86B 1.40(2)
C68B C97B 1.439(14)
C68B C69B 1.40(2)
C69B C84B 1.39(3)
C69B C99B 1.39(3)
C70B C78B 1.43(2)
C73B C93B 1.455(15)
C73B C95B 1.45(2)
C74B C85B 1.43(3)
C74B C91B 1.44(2)
C74B C75B 1.47(2)
C75B C94B 1.436(13)
C75B C77B 1.436(13)
C76B C92B 1.43(2)
C76B C85B 1.436(10)
C77B C88B 1.43(2)
C78B C81B 1.40(3)
C79B C82B 1.438(9)
C79B C83B 1.47(2)
C80B La1 3.05(3)
C81B C87B 1.415(17)
C81B La2 2.98(2)
C82B C86B 1.39(3)
C83B C96B 1.36(3)
C84B C94B 1.436(13)
C85B La2 2.99(3)
C86B C87B 1.47(3)
C87B La2 2.964(16)
C88B C93B 1.44(3)
C88B C98B 1.44(2)
C90B C95B 1.37(3)
C90B C99B 1.449(10)
C90B La1 2.86(2)
C91B C98B 1.427(15)
C91B La2 3.09(2)
C92B C97B 1.40(3)
C92B C94B 1.46(2)
C99B La1 2.939(19)

loop_
_geom_torsion_atom_site_label_1
_geom_torsion_atom_site_label_2
_geom_torsion_atom_site_label_3
_geom_torsion_atom_site_label_4
_geom_torsion
C6 C1 C2 C3 -0.1(2)
C12 C1 C2 C3 178.8(5)
C1 C2 C3 C4 -0.5(3)
C2 C3 C4 C5 1.3(5)
C3 C4 C5 C6 -1.5(7)
C2 C1 C6 C5 -0.1(5)
C12 C1 C6 C5 -179.0(6)
C4 C5 C6 C1 0.9(7)
O1 C8 C9 C10 11.0(12)
O2 C8 C9 C10 -172.1(7)
C8 C9 C10 C11 -172.7(7)
C9 C10 C11 C12 -176.3(7)
C6 C1 C12 C13A 38.6(8)
C2 C1 C12 C13A -140.3(5)
C6 C1 C12 C14A 140.7(5)
C2 C1 C12 C14A -38.2(7)
C6 C1 C12 C11 -88.4(6)
C2 C1 C12 C11 92.7(6)
C10 C11 C12 C13A 169.4(6)
C10 C11 C12 C14A 67.0(8)
C10 C11 C12 C1 -63.0(8)
C14A C12 C13A C16B 77.6(10)
C1 C12 C13A C16B -166.2(10)
C11 C12 C13A C16B -40.2(12)
C14A C12 C13A C53A -86.3(12)
C1 C12 C13A C53A 29.9(14)
C11 C12 C13A C53A 155.9(12)
C14A C12 C13A C15A 87.9(10)
C1 C12 C13A C15A -155.9(9)
C11 C12 C13A C15A -29.8(12)
C14A C12 C13A C54B -83(2)
C1 C12 C13A C54B 33(2)
C11 C12 C13A C54B 159(2)
C14A C12 C13A La1 -0.9(5)
C1 C12 C13A La1 115.3(5)
C11 C12 C13A La1 -118.6(6)
C13A C12 C14A C53B 85.4(15)
C1 C12 C14A C53B -30.6(16)
C11 C12 C14A C53B -159.2(14)
C13A C12 C14A C54A 80.9(9)
C1 C12 C14A C54A -35.1(10)
C11 C12 C14A C54A -163.7(8)
C13A C12 C14A C15B -85.5(12)
C1 C12 C14A C15B 158.5(12)
C11 C12 C14A C15B 29.9(14)
C13A C12 C14A C16A -76.5(7)
C1 C12 C14A C16A 167.5(6)
C11 C12 C14A C16A 38.9(9)
C13A C12 C14A La1 0.9(5)
C1 C12 C14A La1 -115.2(5)
C11 C12 C14A La1 116.2(5)
C16B C13A C15A C17A 2(4)
C12 C13A C15A C17A -45.9(16)
C53A C13A C15A C17A 128.9(14)
C54B C13A C15A C17A 127(2)
La1 C13A C15A C17A 59.7(11)
C16B C13A C15A C99A -138(5)
C12 C13A C15A C99A 173.5(8)
C53A C13A C15A C99A -11.7(14)
C54B C13A C15A C99A -14(2)
La1 C13A C15A C99A -80.9(8)
C16B C13A C15A La1 -57(5)
C12 C13A C15A La1 -105.6(8)
C53A C13A C15A La1 69.1(10)
C54B C13A C15A La1 66.8(18)
C53B C14A C16A C57A 25.6(14)
C54A C14A C16A C57A 30.3(10)
C15B C14A C16A C57A -33(6)
C12 C14A C16A C57A -170.7(6)
La1 C14A C16A C57A 87.8(6)
C53B C14A C16A C18A -131.8(14)
C54A C14A C16A C18A -127.0(9)
C15B C14A C16A C18A 170(6)
C12 C14A C16A C18A 32.0(11)
La1 C14A C16A C18A -69.5(7)
C53B C14A C16A La1 -62.3(12)
C54A C14A C16A La1 -57.5(7)
C15B C14A C16A La1 -121(6)
C12 C14A C16A La1 101.5(6)
C99A C15A C17A C19A -15.7(15)
C13A C15A C17A C19A -152.1(11)
La1 C15A C17A C19A -95.5(9)
C99A C15A C17A C18A 136.5(11)
C13A C15A C17A C18A 0.1(17)
La1 C15A C17A C18A 56.8(9)
C99A C15A C17A La1 79.7(9)
C13A C15A C17A La1 -56.7(10)
C57A C16A C18A C20A 0.2(2)
C14A C16A C18A C20A 159.2(10)
La1 C16A C18A C20A 92.5(4)
C57A C16A C18A C17A -139.4(10)
C14A C16A C18A C17A 19.5(12)
La1 C16A C18A C17A -47.1(8)
C57A C16A C18A La1 -92.3(5)
C14A C16A C18A La1 66.7(8)
C19A C17A C18A C20A 4.3(12)
C15A C17A C18A C20A -148.3(9)
La1 C17A C18A C20A -93.1(6)
C19A C17A C18A C16A 141.0(8)
C15A C17A C18A C16A -11.5(14)
La1 C17A C18A C16A 43.6(7)
C19A C17A C18A La1 97.4(9)
C15A C17A C18A La1 -55.1(9)
C15A C17A C19A C68A 5.2(14)
C18A C17A C19A C68A -148.2(9)
La1 C17A C19A C68A -69.7(9)
C15A C17A C19A C21A 153.0(9)
C18A C17A C19A C21A -0.4(13)
La1 C17A C19A C21A 78.1(7)
C16A C18A C20A C59A 0.1(2)
C17A C18A C20A C59A 143.4(9)
La1 C18A C20A C59A 66.5(4)
C16A C18A C20A C22A -146.8(12)
C17A C18A C20A C22A -3.5(13)
La1 C18A C20A C22A -80.3(11)
C17A C19A C21A C22A -4.8(13)
C68A C19A C21A C22A 146.4(12)
C17A C19A C21A C23A -151.3(10)
C68A C19A C21A C23A -0.2(2)
C19A C21A C22A C24A -147.2(9)
C23A C21A C22A C24A -5.4(15)
C19A C21A C22A C20A 5.6(17)
C23A C21A C22A C20A 147.4(10)
C59A C20A C22A C21A -145.9(10)
C18A C20A C22A C21A -1.6(18)
C59A C20A C22A C24A 6.5(16)
C18A C20A C22A C24A 150.8(8)
C22A C21A C23A C25A 1.0(14)
C19A C21A C23A C25A 146.3(12)
C22A C21A C23A C97A -145.5(11)
C19A C21A C23A C97A -0.2(2)
C21A C22A C24A C26A 6.6(14)
C20A C22A C24A C26A -145.6(11)
C21A C22A C24A C63A 146.8(11)
C20A C22A C24A C63A -5.3(16)
C97A C23A C25A C26A 144.0(11)
C21A C23A C25A C26A 2.3(18)
C97A C23A C25A C27A 0.2(19)
C21A C23A C25A C27A -141.6(11)
C23A C25A C26A C24A -1.1(19)
C27A C25A C26A C24A 144.1(12)
C23A C25A C26A C28A -145.2(11)
C27A C25A C26A C28A 0(2)
C22A C24A C26A C25A -3.5(14)
C63A C24A C26A C25A -148.4(14)
C22A C24A C26A C28A 144.9(9)
C63A C24A C26A C28A 0.0(2)
C26A C25A C27A C29A 2(2)
C23A C25A C27A C29A 146.8(11)
C26A C25A C27A C76A -146.6(12)
C23A C25A C27A C76A -1.6(19)
C25A C26A C28A C30A 0.6(17)
C24A C26A C28A C30A -147.7(17)
C25A C26A C28A C70A 148.3(16)
C24A C26A C28A C70A 0.0(2)
C76A C27A C29A C31A 0.1(2)
C25A C27A C29A C31A -151.5(14)
C76A C27A C29A C30A 147.5(16)
C25A C27A C29A C30A -4.1(18)
C76A C27A C29A La2 68.3(6)
C25A C27A C29A La2 -83.3(12)
C70A C28A C30A C32A 5(3)
C26A C28A C30A C32A 148.9(17)
C70A C28A C30A C29A -146.3(13)
C26A C28A C30A C29A -3(3)
C70A C28A C30A La2 -66.9(17)
C26A C28A C30A La2 76.6(9)
C27A C29A C30A C28A 4(3)
C31A C29A C30A C28A 146.4(15)
La2 C29A C30A C28A 97.4(19)
C27A C29A C30A C32A -147.9(15)
C31A C29A C30A C32A -6(2)
La2 C29A C30A C32A -54.8(17)
C27A C29A C30A La2 -93.1(10)
C31A C29A C30A La2 49.0(10)
C27A C29A C31A C85A 0.1(2)
C30A C29A C31A C85A -145.4(17)
La2 C29A C31A C85A -92.3(6)
C27A C29A C31A C56A 147.7(10)
C30A C29A C31A C56A 2.2(16)
La2 C29A C31A C56A 55.2(7)
C27A C29A C31A La2 92.5(6)
C30A C29A C31A La2 -53.0(13)
C28A C30A C32A C34A -146.1(19)
C29A C30A C32A C34A 6(2)
La2 C30A C32A C34A -52.1(10)
C28A C30A C32A C81A -11(3)
C29A C30A C32A C81A 141.0(12)
La2 C30A C32A C81A 83.0(11)
C28A C30A C32A La2 -94(2)
C29A C30A C32A La2 58.0(17)
C30A C32A C34A C56A -2.6(18)
C81A C32A C34A C56A -141.3(14)
La2 C32A C34A C56A -63.2(11)
C30A C32A C34A C36A 138.8(18)
C81A C32A C34A C36A 0.0(2)
La2 C32A C34A C36A 78.2(5)
C30A C32A C34A La2 60.6(15)
C81A C32A C34A La2 -78.2(5)
C56A C34A C36A C38A 1.1(15)
C32A C34A C36A C38A -143.1(13)
La2 C34A C36A C38A -62.8(10)
C56A C34A C36A C87A 144.2(13)
C32A C34A C36A C87A 0.0(2)
La2 C34A C36A C87A 80.3(6)
C56A C34A C36A La2 63.9(11)
C32A C34A C36A La2 -80.3(5)
C91A C35A C37A C38A 143.9(13)
C56A C35A C37A C38A -5.1(14)
La2 C35A C37A C38A 51.7(10)
C91A C35A C37A C52A -0.1(2)
C56A C35A C37A C52A -149.0(10)
La2 C35A C37A C52A -92.2(5)
C91A C35A C37A La2 92.1(5)
C56A C35A C37A La2 -56.8(8)
C87A C36A C38A C40A 5.2(15)
C34A C36A C38A C40A 145.9(12)
La2 C36A C38A C40A 91.4(11)
C87A C36A C38A C37A -144.7(11)
C34A C36A C38A C37A -4.0(16)
La2 C36A C38A C37A -58.4(11)
C87A C36A C38A La2 -86.2(7)
C34A C36A C38A La2 54.5(8)
C35A C37A C38A C36A 5.9(15)
C52A C37A C38A C36A 146.2(9)
La2 C37A C38A C36A 53.2(9)
C35A C37A C38A C40A -145.1(10)
C52A C37A C38A C40A -4.9(15)
La2 C37A C38A C40A -97.9(10)
C35A C37A C38A La2 -47.3(8)
C52A C37A C38A La2 93.0(8)
C36A C38A C40A C66A -1.0(16)
C37A C38A C40A C66A 148.4(12)
La2 C38A C40A C66A 68.1(12)
C36A C38A C40A C42A -145.4(11)
C37A C38A C40A C42A 3.9(15)
La2 C38A C40A C42A -76.3(9)
C52A C41A C42A C40A -0.5(17)
C43A C41A C42A C40A 145.6(10)
C52A C41A C42A C44A -144.3(11)
C43A C41A C42A C44A 1.9(17)
C38A C40A C42A C41A -1.2(14)
C66A C40A C42A C41A -149.1(15)
C38A C40A C42A C44A 147.9(12)
C66A C40A C42A C44A 0.0(2)
C42A C41A C43A C45A -4.1(15)
C52A C41A C43A C45A 143.6(10)
C42A C41A C43A C93A -145.8(12)
C52A C41A C43A C93A 1.9(13)
C41A C42A C44A C46A 2.3(15)
C40A C42A C44A C46A -144.9(11)
C41A C42A C44A C96A 147.2(15)
C40A C42A C44A C96A 0.0(2)
C93A C43A C45A C46A 149.0(13)
C41A C43A C45A C46A 2.3(15)
C93A C43A C45A C47A -0.1(2)
C41A C43A C45A C47A -146.9(10)
C47A C45A C46A C44A 147.0(10)
C43A C45A C46A C44A 2.0(17)
C47A C45A C46A C48A -1.9(15)
C43A C45A C46A C48A -146.9(10)
C96A C44A C46A C45A -143.6(11)
C42A C44A C46A C45A -4.2(15)
C96A C44A C46A C48A 4.5(13)
C42A C44A C46A C48A 143.9(10)
C46A C45A C47A C73A -149.3(14)
C43A C45A C47A C73A -0.1(2)
C46A C45A C47A C49A 4.7(15)
C43A C45A C47A C49A 153.9(12)
C45A C46A C48A C50A -3.4(16)
C44A C46A C48A C50A -152.7(10)
C45A C46A C48A C65A 145.3(12)
C44A C46A C48A C65A -4.0(13)
C45A C47A C49A C50A -2(2)
C73A C47A C49A C50A 146.7(16)
C45A C47A C49A C53A -153.9(11)
C73A C47A C49A C53A -4.8(16)
C45A C47A C49A La1 -82.1(9)
C73A C47A C49A La1 66.9(12)
C65A C48A C50A C54A -0.1(2)
C46A C48A C50A C54A 151.0(12)
C65A C48A C50A C49A -145.6(16)
C46A C48A C50A C49A 5.5(17)
C65A C48A C50A La1 -67.8(5)
C46A C48A C50A La1 83.3(10)
C47A C49A C50A C48A -2(2)
C53A C49A C50A C48A 147.1(12)
La1 C49A C50A C48A 93.5(9)
C47A C49A C50A C54A -140.7(12)
C53A C49A C50A C54A 9(2)
La1 C49A C50A C54A -44.9(12)
C47A C49A C50A La1 -95.8(15)
C53A C49A C50A La1 53.7(13)
C38A C37A C52A C41A 3.4(13)
C35A C37A C52A C41A 148.8(10)
La2 C37A C52A C41A 82.1(9)
C38A C37A C52A C98A -145.4(12)
C35A C37A C52A C98A -0.1(2)
La2 C37A C52A C98A -66.8(4)
C42A C41A C52A C37A -0.6(16)
C43A C41A C52A C37A -147.5(9)
C42A C41A C52A C98A 143.9(12)
C43A C41A C52A C98A -3.0(13)
C16B C13A C53A C90A 22.7(17)
C12 C13A C53A C90A -173.1(9)
C15A C13A C53A C90A 11.7(15)
C54B C13A C53A C90A 33(21)
La1 C13A C53A C90A 81.5(10)
C16B C13A C53A C49A -117.8(14)
C12 C13A C53A C49A 46.4(17)
C15A C13A C53A C49A -128.8(12)
C54B C13A C53A C49A -108(22)
La1 C13A C53A C49A -59.0(12)
C16B C13A C53A La1 -58.8(10)
C12 C13A C53A La1 105.4(8)
C15A C13A C53A La1 -69.8(8)
C54B C13A C53A La1 -49(21)
C50A C49A C53A C90A -137.6(19)
C47A C49A C53A C90A 13.7(14)
La1 C49A C53A C90A -80.8(9)
C50A C49A C53A C13A 0(2)
C47A C49A C53A C13A 150.8(16)
La1 C49A C53A C13A 56.3(11)
C50A C49A C53A La1 -56.7(16)
C47A C49A C53A La1 94.6(12)
C48A C50A C54A C80A -0.2(2)
C49A C50A C54A C80A 140.6(18)
La1 C50A C54A C80A 92.3(6)
C48A C50A C54A C14A -157.2(14)
C49A C50A C54A C14A -16.4(18)
La1 C50A C54A C14A -64.7(9)
C48A C50A C54A La1 -92.4(6)
C49A C50A C54A La1 48.3(15)
C53B C14A C54A C80A 49(18)
C15B C14A C54A C80A -20.2(14)
C16A C14A C54A C80A -30.3(13)
C12 C14A C54A C80A 171.2(7)
La1 C14A C54A C80A -86.8(9)
C53B C14A C54A C50A -157(19)
C15B C14A C54A C50A 134.6(12)
C16A C14A C54A C50A 124.5(9)
C12 C14A C54A C50A -34.0(13)
La1 C14A C54A C50A 68.0(8)
C53B C14A C54A La1 135(18)
C15B C14A C54A La1 66.6(10)
C16A C14A C54A La1 56.5(6)
C12 C14A C54A La1 -102.0(6)
C32A C34A C56A C35A 138.4(11)
C36A C34A C56A C35A 0.1(17)
La2 C34A C56A C35A 69.2(11)
C32A C34A C56A C31A -1.2(16)
C36A C34A C56A C31A -139.4(10)
La2 C34A C56A C31A -70.3(9)
C32A C34A C56A La2 69.2(9)
C36A C34A C56A La2 -69.1(8)
C37A C35A C56A C34A 1.8(17)
C91A C35A C56A C34A -142.2(12)
La2 C35A C56A C34A -65.0(12)
C37A C35A C56A C31A 142.7(8)
C91A C35A C56A C31A -1.3(12)
La2 C35A C56A C31A 75.9(8)
C37A C35A C56A La2 66.8(7)
C91A C35A C56A La2 -77.2(8)
C29A C31A C56A C34A 1.4(15)
C85A C31A C56A C34A 143.8(14)
La2 C31A C56A C34A 66.1(11)
C29A C31A C56A C35A -140.9(10)
C85A C31A C56A C35A 1.6(12)
La2 C31A C56A C35A -76.2(8)
C29A C31A C56A La2 -64.7(7)
C85A C31A C56A La2 77.7(9)
C18A C16A C57A C58A 145.7(8)
C14A C16A C57A C58A -16.6(10)
La1 C16A C57A C58A 60.8(7)
C18A C16A C57A C59A -0.4(4)
C14A C16A C57A C59A -162.8(8)
La1 C16A C57A C59A -85.3(4)
C18A C16A C57A La1 84.8(4)
C14A C16A C57A La1 -77.5(6)
C16A C57A C58A C60A -150.4(8)
C59A C57A C58A C60A -8.0(12)
La1 C57A C58A C60A -103.1(8)
C16A C57A C58A C80A 0.9(12)
C59A C57A C58A C80A 143.4(8)
La1 C57A C58A C80A 48.2(8)
C18A C20A C59A C61A -153.0(9)
C22A C20A C59A C61A -2.8(13)
C18A C20A C59A C57A -0.4(4)
C22A C20A C59A C57A 149.9(11)
C58A C57A C59A C61A 6.9(11)
C16A C57A C59A C61A 154.5(9)
La1 C57A C59A C61A 97.1(8)
C58A C57A C59A C20A -147.1(8)
C16A C57A C59A C20A 0.5(5)
La1 C57A C59A C20A -56.8(4)
C57A C58A C60A C62A 3.5(12)
C80A C58A C60A C62A -147.3(8)
C57A C58A C60A C79A 144.8(8)
C80A C58A C60A C79A -6.0(12)
C20A C59A C61A C63A -2.2(12)
C57A C59A C61A C63A -151.6(8)
C20A C59A C61A C62A 148.0(8)
C57A C59A C61A C62A -1.3(12)
C58A C60A C62A C64A 145.7(9)
C79A C60A C62A C64A 0.0(2)
C58A C60A C62A C61A 2.1(11)
C79A C60A C62A C61A -143.6(9)
C63A C61A C62A C60A 145.8(9)
C59A C61A C62A C60A -3.2(12)
C63A C61A C62A C64A 6.4(13)
C59A C61A C62A C64A -142.5(9)
C59A C61A C63A C70A 143.9(8)
C62A C61A C63A C70A -5.9(13)
C59A C61A C63A C24A 3.6(13)
C62A C61A C63A C24A -146.3(9)
C22A C24A C63A C61A 0.1(13)
C26A C24A C63A C61A 144.5(10)
C22A C24A C63A C70A -144.4(9)
C26A C24A C63A C70A 0.1(4)
C60A C62A C64A C78A -144.0(9)
C61A C62A C64A C78A 0.0(12)
C60A C62A C64A C82A 0.0(2)
C61A C62A C64A C82A 144.0(9)
C50A C48A C65A C83A 154.6(11)
C46A C48A C65A C83A 0.3(13)
C50A C48A C65A C80A 0.3(4)
C46A C48A C65A C80A -154.0(10)
C38A C40A C66A C86A -3.5(15)
C42A C40A C66A C86A 145.8(11)
C38A C40A C66A C96A -149.2(12)
C42A C40A C66A C96A 0.0(4)
C17A C19A C68A C69A 6.3(13)
C21A C19A C68A C69A -146.5(11)
C17A C19A C68A C97A 153.2(11)
C21A C19A C68A C97A 0.4(4)
C19A C68A C69A C99A -6.5(16)
C97A C68A C69A C99A -149.0(10)
C19A C68A C69A C84A 148.8(8)
C97A C68A C69A C84A 6.3(14)
C30A C28A C70A C78A 4(2)
C26A C28A C70A C78A -143.5(11)
C30A C28A C70A C63A 148(2)
C26A C28A C70A C63A 0.0(4)
C61A C63A C70A C78A -1.0(12)
C24A C63A C70A C78A 144.1(10)
C61A C63A C70A C28A -145.2(10)
C24A C63A C70A C28A -0.1(5)
C45A C47A C73A C95A 146.3(11)
C49A C47A C73A C95A -5.9(16)
C45A C47A C73A C93A 0.4(4)
C49A C47A C73A C93A -151.9(14)
C85A C74A C75A C94A 5.2(12)
C91A C74A C75A C94A -147.4(8)
C85A C74A C75A C77A 146.4(9)
C91A C74A C75A C77A -6.2(11)
C29A C27A C76A C92A -149.2(10)
C25A C27A C76A C92A 4.0(15)
C29A C27A C76A C85A -0.3(4)
C25A C27A C76A C85A 152.8(13)
C74A C75A C77A C88A 0.6(11)
C94A C75A C77A C88A 145.6(9)
C74A C75A C77A C51A -144.9(9)
C94A C75A C77A C51A 0.1(4)
C95A C51A C77A C88A -0.1(12)
C84A C51A C77A C88A -145.5(10)
C95A C51A C77A C75A 145.2(9)
C84A C51A C77A C75A -0.2(5)
C28A C70A C78A C64A 147.1(10)
C63A C70A C78A C64A 7.7(14)
C28A C70A C78A C81A -7.8(16)
C63A C70A C78A C81A -147.2(11)
C82A C64A C78A C70A -146.3(10)
C62A C64A C78A C70A -7.1(14)
C82A C64A C78A C81A 8.8(16)
C62A C64A C78A C81A 147.9(11)
C58A C60A C79A C83A -0.5(11)
C62A C60A C79A C83A 144.9(9)
C58A C60A C79A C82A -145.4(9)
C62A C60A C79A C82A 0.0(4)
C50A C54A C80A C65A 0.4(4)
C14A C54A C80A C65A 160.1(11)
La1 C54A C80A C65A 84.3(6)
C50A C54A C80A C58A -144.1(10)
C14A C54A C80A C58A 15.6(14)
La1 C54A C80A C58A -60.1(8)
C50A C54A C80A La1 -84.0(5)
C14A C54A C80A La1 75.8(10)
C83A C65A C80A C54A -155.0(11)
C48A C65A C80A C54A -0.4(5)
C83A C65A C80A C58A -9.2(12)
C48A C65A C80A C58A 145.3(9)
C83A C65A C80A La1 -97.6(8)
C48A C65A C80A La1 57.0(6)
C57A C58A C80A C54A -0.3(13)
C60A C58A C80A C54A 151.5(9)
C57A C58A C80A C65A -141.2(8)
C60A C58A C80A C65A 10.6(12)
C57A C58A C80A La1 -47.4(8)
C60A C58A C80A La1 104.3(8)
C70A C78A C81A C87A 145.5(11)
C64A C78A C81A C87A -10.3(17)
C70A C78A C81A C32A 1.7(15)
C64A C78A C81A C32A -154.2(9)
C70A C78A C81A La2 66.8(11)
C64A C78A C81A La2 -89.1(10)
C30A C32A C81A C78A 7.7(18)
C34A C32A C81A C78A 147.8(14)
La2 C32A C81A C78A 86.6(11)
C30A C32A C81A C87A -140(2)
C34A C32A C81A C87A -0.1(4)
La2 C32A C81A C87A -61.3(6)
C30A C32A C81A La2 -78.9(18)
C34A C32A C81A La2 61.2(6)
C83A C79A C82A C86A 2.4(13)
C60A C79A C82A C86A 146.8(9)
C83A C79A C82A C64A -144.4(10)
C60A C79A C82A C64A 0.0(5)
C78A C64A C82A C86A -2.6(14)
C62A C64A C82A C86A -145.9(10)
C78A C64A C82A C79A 143.2(10)
C62A C64A C82A C79A 0.0(4)
C80A C65A C83A C96A 153.7(9)
C48A C65A C83A C96A 3.2(14)
C80A C65A C83A C79A 2.6(13)
C48A C65A C83A C79A -147.9(9)
C82A C79A C83A C65A 142.5(9)
C60A C79A C83A C65A 2.3(12)
C82A C79A C83A C96A -8.9(14)
C60A C79A C83A C96A -149.1(9)
C99A C69A C84A C51A 10.0(13)
C68A C69A C84A C51A -146.7(9)
C99A C69A C84A C94A 148.1(9)
C68A C69A C84A C94A -8.5(14)
C95A C51A C84A C69A -1.7(13)
C77A C51A C84A C69A 142.9(9)
C95A C51A C84A C94A -144.4(10)
C77A C51A C84A C94A 0.1(4)
C75A C74A C85A C76A -7.9(13)
C91A C74A C85A C76A 145.7(8)
C75A C74A C85A C31A -146.8(10)
C91A C74A C85A C31A 6.8(12)
C75A C74A C85A La2 -101.1(8)
C91A C74A C85A La2 52.5(7)
C92A C76A C85A C74A 3.5(13)
C27A C76A C85A C74A -144.5(9)
C92A C76A C85A C31A 148.4(10)
C27A C76A C85A C31A 0.4(5)
C92A C76A C85A La2 90.6(8)
C27A C76A C85A La2 -57.4(6)
C29A C31A C85A C74A 141.5(10)
C56A C31A C85A C74A -4.7(13)
La2 C31A C85A C74A 57.4(8)
C29A C31A C85A C76A -0.3(4)
C56A C31A C85A C76A -146.6(11)
La2 C31A C85A C76A -84.5(6)
C29A C31A C85A La2 84.2(6)
C56A C31A C85A La2 -62.1(8)
C40A C66A C86A C87A 3.1(16)
C96A C66A C86A C87A 144.7(10)
C40A C66A C86A C82A -144.8(10)
C96A C66A C86A C82A -3.2(15)
C79A C82A C86A C66A 3.8(15)
C64A C82A C86A C66A 145.8(10)
C79A C82A C86A C87A -144.3(10)
C64A C82A C86A C87A -2.3(15)
C66A C86A C87A C81A -148.0(11)
C82A C86A C87A C81A 0.7(16)
C66A C86A C87A C36A 1.7(16)
C82A C86A C87A C36A 150.4(10)
C66A C86A C87A La2 -64.0(11)
C82A C86A C87A La2 84.8(10)
C78A C81A C87A C86A 5.7(16)
C32A C81A C87A C86A 154.2(11)
La2 C81A C87A C86A 100.1(10)
C78A C81A C87A C36A -148.3(13)
C32A C81A C87A C36A 0.1(5)
La2 C81A C87A C36A -54.0(5)
C78A C81A C87A La2 -94.3(12)
C32A C81A C87A La2 54.1(5)
C38A C36A C87A C86A -5.8(14)
C34A C36A C87A C86A -153.2(11)
La2 C36A C87A C86A -89.3(10)
C38A C36A C87A C81A 147.3(12)
C34A C36A C87A C81A -0.1(4)
La2 C36A C87A C81A 63.8(6)
C38A C36A C87A La2 83.5(10)
C34A C36A C87A La2 -63.9(6)
C75A C77A C88A C98A 3.2(13)
C51A C77A C88A C98A 144.0(9)
C75A C77A C88A C93A -145.1(10)
C51A C77A C88A C93A -4.3(14)
C13A C53A C90A C95A -160.7(15)
C49A C53A C90A C95A -14.8(17)
La1 C53A C90A C95A -90.4(13)
C13A C53A C90A C99A -7.0(15)
C49A C53A C90A C99A 138.9(13)
La1 C53A C90A C99A 63.3(9)
C13A C53A C90A La1 -70.3(10)
C49A C53A C90A La1 75.6(11)
C37A C35A C91A C98A 0.1(4)
C56A C35A C91A C98A 147.8(10)
La2 C35A C91A C98A 85.5(5)
C37A C35A C91A C74A -143.6(9)
C56A C35A C91A C74A 4.1(12)
La2 C35A C91A C74A -58.2(7)
C37A C35A C91A La2 -85.4(4)
C56A C35A C91A La2 62.2(9)
C75A C74A C91A C35A 148.0(8)
C85A C74A C91A C35A -6.5(11)
C75A C74A C91A C98A 8.0(11)
C85A C74A C91A C98A -146.4(8)
C75A C74A C91A La2 101.7(7)
C85A C74A C91A La2 -52.7(7)
C85A C76A C92A C94A 3.4(13)
C27A C76A C92A C94A 147.5(8)
C85A C76A C92A C97A -148.8(9)
C27A C76A C92A C97A -4.8(13)
C95A C73A C93A C43A -145.9(10)
C47A C73A C93A C43A -0.4(5)
C95A C73A C93A C88A -0.6(14)
C47A C73A C93A C88A 144.8(11)
C45A C43A C93A C73A 0.4(4)
C41A C43A C93A C73A 145.8(11)
C45A C43A C93A C88A -143.4(11)
C41A C43A C93A C88A 2.0(12)
C77A C88A C93A C73A 4.6(15)
C98A C88A C93A C73A -144.8(9)
C77A C88A C93A C43A 144.7(10)
C98A C88A C93A C43A -4.7(12)
C76A C92A C94A C75A -6.4(12)
C97A C92A C94A C75A 146.2(9)
C76A C92A C94A C84A -145.8(8)
C97A C92A C94A C84A 6.8(13)
C74A C75A C94A C92A 2.3(11)
C77A C75A C94A C92A -143.6(8)
C74A C75A C94A C84A 145.8(9)
C77A C75A C94A C84A -0.1(2)
C69A C84A C94A C92A 1.7(11)
C51A C84A C94A C92A 144.2(9)
C69A C84A C94A C75A -142.5(9)
C51A C84A C94A C75A 0.0(2)
C93A C73A C95A C90A 147.8(11)
C47A C73A C95A C90A 6.5(15)
C93A C73A C95A C51A -3.8(15)
C47A C73A C95A C51A -145.0(10)
C53A C90A C95A C73A 4.2(19)
C99A C90A C95A C73A -147.6(12)
La1 C90A C95A C73A -64.8(11)
C53A C90A C95A C51A 155.7(13)
C99A C90A C95A C51A 3.9(18)
La1 C90A C95A C51A 86.7(11)
C84A C51A C95A C73A 144.8(9)
C77A C51A C95A C73A 4.1(14)
C84A C51A C95A C90A -5.5(16)
C77A C51A C95A C90A -146.2(11)
C65A C83A C96A C44A -2.7(13)
C79A C83A C96A C44A 148.6(9)
C65A C83A C96A C66A -141.6(9)
C79A C83A C96A C66A 9.6(14)
C46A C44A C96A C83A -1.1(13)
C42A C44A C96A C83A -144.0(11)
C46A C44A C96A C66A 142.9(11)
C42A C44A C96A C66A 0.1(4)
C86A C66A C96A C83A -3.7(14)
C40A C66A C96A C83A 142.7(12)
C86A C66A C96A C44A -146.5(11)
C40A C66A C96A C44A -0.1(5)
C94A C92A C97A C23A -148.9(9)
C76A C92A C97A C23A 3.2(12)
C94A C92A C97A C68A -9.2(14)
C76A C92A C97A C68A 142.9(9)
C25A C23A C97A C92A -1.0(13)
C21A C23A C97A C92A 144.9(9)
C25A C23A C97A C68A -145.4(13)
C21A C23A C97A C68A 0.4(4)
C69A C68A C97A C92A 2.5(13)
C19A C68A C97A C92A -144.2(10)
C69A C68A C97A C23A 146.2(10)
C19A C68A C97A C23A -0.5(5)
C77A C88A C98A C91A -1.1(13)
C93A C88A C98A C91A 148.6(8)
C77A C88A C98A C52A -146.1(9)
C93A C88A C98A C52A 3.6(12)
C35A C91A C98A C88A -149.7(9)
C74A C91A C98A C88A -4.4(11)
La2 C91A C98A C88A -91.6(7)
C35A C91A C98A C52A -0.2(4)
C74A C91A C98A C52A 145.1(8)
La2 C91A C98A C52A 57.9(5)
C37A C52A C98A C88A 148.9(9)
C41A C52A C98A C88A 0.2(12)
C37A C52A C98A C91A 0.1(4)
C41A C52A C98A C91A -148.6(10)
C84A C69A C99A C15A -160.8(10)
C68A C69A C99A C15A -4.9(17)
C84A C69A C99A C90A -12.1(15)
C68A C69A C99A C90A 143.8(12)
C84A C69A C99A La1 -93.3(9)
C68A C69A C99A La1 62.6(12)
C17A C15A C99A C69A 16.0(16)
C13A C15A C99A C69A 160.3(10)
La1 C15A C99A C69A 90.8(10)
C17A C15A C99A C90A -137.2(11)
C13A C15A C99A C90A 7.1(13)
La1 C15A C99A C90A -62.4(9)
C17A C15A C99A La1 -74.8(10)
C13A C15A C99A La1 69.5(7)
C95A C90A C99A C69A 5.2(18)
C53A C90A C99A C69A -151.6(11)
La1 C90A C99A C69A -96.1(9)
C95A C90A C99A C15A 156.8(12)
C53A C90A C99A C15A 0.0(14)
La1 C90A C99A C15A 55.4(8)
C95A C90A C99A La1 101.4(12)
C53A C90A C99A La1 -55.5(9)
C53B C14A C15B C99B 12(2)
C54A C14A C15B C99B 16.1(18)
C16A C14A C15B C99B 137(7)
C12 C14A C15B C99B -176.2(11)
La1 C14A C15B C99B 80.2(14)
C53B C14A C15B C17B -127(2)
C54A C14A C15B C17B -122.3(18)
C16A C14A C15B C17B -2(5)
C12 C14A C15B C17B 45(2)
La1 C14A C15B C17B -58.2(17)
C53B C14A C15B La1 -68.5(13)
C54A C14A C15B La1 -64.1(8)
C16A C14A C15B La1 57(6)
C12 C14A C15B La1 103.7(9)
C12 C13A C16B C57B 168.6(8)
C53A C13A C16B C57B -26.8(17)
C15A C13A C16B C57B 31(4)
C54B C13A C16B C57B -28(2)
La1 C13A C16B C57B -88.4(10)
C12 C13A C16B C18B -35.9(18)
C53A C13A C16B C18B 128.7(15)
C15A C13A C16B C18B -173(6)
C54B C13A C16B C18B 127(2)
La1 C13A C16B C18B 67.0(13)
C12 C13A C16B La1 -102.9(7)
C53A C13A C16B La1 61.6(11)
C15A C13A C16B La1 120(5)
C54B C13A C16B La1 60.5(19)
C99B C15B C17B C19B 13(2)
C14A C15B C17B C19B 149.0(18)
La1 C15B C17B C19B 92.7(15)
C99B C15B C17B C18B -139(2)
C14A C15B C17B C18B -2(3)
La1 C15B C17B C18B -58.7(16)
C99B C15B C17B La1 -80.0(15)
C14A C15B C17B La1 56.2(16)
C19B C17B C18B C20B -1(2)
C15B C17B C18B C20B 150.5(15)
La1 C17B C18B C20B 93.8(10)
C19B C17B C18B C16B -138.7(15)
C15B C17B C18B C16B 13(2)
La1 C17B C18B C16B -43.8(12)
C19B C17B C18B La1 -94.9(16)
C15B C17B C18B La1 56.7(16)
C13A C16B C18B C17B -17(2)
C57B C16B C18B C17B 140.0(17)
La1 C16B C18B C17B 47.0(14)
C13A C16B C18B C20B -157.3(18)
C57B C16B C18B C20B -0.2(4)
La1 C16B C18B C20B -93.2(8)
C13A C16B C18B La1 -64.0(13)
C57B C16B C18B La1 93.0(7)
C15B C17B C19B C68B -2(2)
C18B C17B C19B C68B 150.7(15)
La1 C17B C19B C68B 72.2(12)
C15B C17B C19B C21B -158(2)
C18B C17B C19B C21B -5(3)
La1 C17B C19B C21B -84(2)
C17B C18B C20B C22B 3(2)
C16B C18B C20B C22B 147.5(19)
La1 C18B C20B C22B 80.3(16)
C17B C18B C20B C59B -143.9(17)
C16B C18B C20B C59B 0.3(5)
La1 C18B C20B C59B -67.0(7)
C68B C19B C21B C23B -4(3)
C17B C19B C21B C23B 155.3(17)
C68B C19B C21B C22B -149.3(17)
C17B C19B C21B C22B 10(4)
C59B C20B C22B C24B -8(2)
C18B C20B C22B C24B -152.3(16)
C59B C20B C22B C21B 146(2)
C18B C20B C22B C21B 1(3)
C23B C21B C22B C24B 7(3)
C19B C21B C22B C24B 147(2)
C23B C21B C22B C20B -147(2)
C19B C21B C22B C20B -7(4)
C19B C21B C23B C97B 4(3)
C22B C21B C23B C97B 146(2)
C19B C21B C23B C25B -143(2)
C22B C21B C23B C25B -1(3)
C20B C22B C24B C63B 9(3)
C21B C22B C24B C63B -144(2)
C20B C22B C24B C26B 142(3)
C21B C22B C24B C26B -11(3)
C97B C23B C25B C27B 5(4)
C21B C23B C25B C27B 146(2)
C97B C23B C25B C26B -142(3)
C21B C23B C25B C26B -2(4)
C22B C24B C26B C28B -148(2)
C63B C24B C26B C28B -10(3)
C22B C24B C26B C25B 9(5)
C63B C24B C26B C25B 148(3)
C23B C25B C26B C28B 150(3)
C27B C25B C26B C28B 2(5)
C23B C25B C26B C24B -3(5)
C27B C25B C26B C24B -151(3)
C23B C25B C27B C29B -151(4)
C26B C25B C27B C29B 0(5)
C23B C25B C27B C76B -7(3)
C26B C25B C27B C76B 144(3)
C24B C26B C28B C30B 150(3)
C25B C26B C28B C30B -6(5)
C24B C26B C28B C70B 10(3)
C25B C26B C28B C70B -146(3)
C25B C27B C29B C30B 4(6)
C76B C27B C29B C30B -144(3)
C25B C27B C29B C31B 144(4)
C76B C27B C29B C31B -4(6)
C25B C27B C29B La2 81(2)
C76B C27B C29B La2 -67(3)
C26B C28B C30B C29B 9(4)
C70B C28B C30B C29B 144(3)
C26B C28B C30B C32B -142(3)
C70B C28B C30B C32B -7(3)
C26B C28B C30B La2 -71(2)
C70B C28B C30B La2 64.2(19)
C27B C29B C30B C28B -8(6)
C31B C29B C30B C28B -143(4)
La2 C29B C30B C28B -98(3)
C27B C29B C30B C32B 144(3)
C31B C29B C30B C32B 9(6)
La2 C29B C30B C32B 54(2)
C27B C29B C30B La2 90(4)
C31B C29B C30B La2 -46(4)
C30B C29B C31B C56B -11(7)
C27B C29B C31B C56B -151(3)
La2 C29B C31B C56B -63(3)
C30B C29B C31B C85B 144(3)
C27B C29B C31B C85B 4(6)
La2 C29B C31B C85B 92.2(19)
C30B C29B C31B La2 52(4)
C27B C29B C31B La2 -88(4)
C28B C30B C32B C34B 149(2)
C29B C30B C32B C34B -3(4)
La2 C30B C32B C34B 54.9(13)
C28B C30B C32B C81B 12(3)
C29B C30B C32B C81B -140(3)
La2 C30B C32B C81B -82.1(15)
C28B C30B C32B La2 94(2)
C29B C30B C32B La2 -58(3)
C81B C32B C34B C36B 0.0(2)
C30B C32B C34B C36B -140(2)
La2 C32B C34B C36B -78.2(12)
C81B C32B C34B C56B 140(3)
C30B C32B C34B C56B 0(3)
La2 C32B C34B C56B 62(2)
C81B C32B C34B La2 78.2(11)
C30B C32B C34B La2 -62.3(18)
C32B C34B C36B C87B -0.1(4)
C56B C34B C36B C87B -144(2)
La2 C34B C36B C87B -79.3(10)
C32B C34B C36B C38B 143(2)
C56B C34B C36B C38B -2(3)
La2 C34B C36B C38B 63.5(18)
C32B C34B C36B La2 79.2(10)
C56B C34B C36B La2 -65(2)
C91B C35B C37B C52B 0.0(4)
C56B C35B C37B C52B 149(2)
La2 C35B C37B C52B 90.6(11)
C91B C35B C37B C38B -141(3)
C56B C35B C37B C38B 8(3)
La2 C35B C37B C38B -51(3)
C91B C35B C37B La2 -90.6(11)
C56B C35B C37B La2 58.7(15)
C35B C37B C38B C40B 139(2)
C52B C37B C38B C40B 1(4)
La2 C37B C38B C40B 92(3)
C35B C37B C38B C36B -6(4)
C52B C37B C38B C36B -144.3(19)
La2 C37B C38B C36B -53(2)
C35B C37B C38B La2 47(2)
C52B C37B C38B La2 -91.3(16)
C34B C36B C38B C37B 2(4)
C87B C36B C38B C37B 142(3)
La2 C36B C38B C37B 59(2)
C34B C36B C38B C40B -147(2)
C87B C36B C38B C40B -7(3)
La2 C36B C38B C40B -91(2)
C34B C36B C38B La2 -56.2(15)
C87B C36B C38B La2 83.9(14)
C37B C38B C40B C66B -143(3)
C36B C38B C40B C66B 3(3)
La2 C38B C40B C66B -64(2)
C37B C38B C40B C42B 4(4)
C36B C38B C40B C42B 150(2)
La2 C38B C40B C42B 82.9(17)
C66B C40B C42B C44B 0.0(4)
C38B C40B C42B C44B -154(2)
C66B C40B C42B C41B 148(2)
C38B C40B C42B C41B -5(3)
C43B C41B C42B C40B -144(2)
C52B C41B C42B C40B 3(3)
C43B C41B C42B C44B 0(3)
C52B C41B C42B C44B 147(2)
C52B C41B C43B C45B -141(2)
C42B C41B C43B C45B 4(3)
C52B C41B C43B C93B 2(3)
C42B C41B C43B C93B 147(2)
C40B C42B C44B C46B 145(3)
C41B C42B C44B C46B -3(3)
C40B C42B C44B C96B 0.0(2)
C41B C42B C44B C96B -148(2)
C41B C43B C45B C46B -4(3)
C93B C43B C45B C46B -150(3)
C41B C43B C45B C47B 147(2)
C93B C43B C45B C47B 0.0(2)
C43B C45B C46B C44B 0(4)
C47B C45B C46B C44B -146(2)
C43B C45B C46B C48B 148.5(19)
C47B C45B C46B C48B 3(4)
C42B C44B C46B C45B 4(4)
C96B C44B C46B C45B 144(3)
C42B C44B C46B C48B -144(2)
C96B C44B C46B C48B -4(3)
C46B C45B C47B C73B 149(3)
C43B C45B C47B C73B 0.0(2)
C46B C45B C47B C49B -3(3)
C43B C45B C47B C49B -152(2)
C45B C46B C48B C50B -1(4)
C44B C46B C48B C50B 149(3)
C45B C46B C48B C65B -144(3)
C44B C46B C48B C65B 6(3)
C45B C47B C49B C50B 0(3)
C73B C47B C49B C50B -148(3)
C45B C47B C49B C53B 153.8(18)
C73B C47B C49B C53B 6(2)
C45B C47B C49B La1 80.6(15)
C73B C47B C49B La1 -67.2(17)
C65B C48B C50B C54B 0.1(2)
C46B C48B C50B C54B -144(3)
C65B C48B C50B C49B 143(3)
C46B C48B C50B C49B -1(4)
C65B C48B C50B La1 67.8(14)
C46B C48B C50B La1 -77(2)
C47B C49B C50B C48B 2(4)
C53B C49B C50B C48B -149(2)
La1 C49B C50B C48B -95(2)
C47B C49B C50B C54B 137(2)
C53B C49B C50B C54B -13(4)
La1 C49B C50B C54B 41(2)
C47B C49B C50B La1 96(2)
C53B C49B C50B La1 -54(2)
C43B C41B C52B C98B 0(3)
C42B C41B C52B C98B -143(2)
C43B C41B C52B C37B 146(2)
C42B C41B C52B C37B 2(3)
C35B C37B C52B C41B -149(2)
C38B C37B C52B C41B -4(3)
La2 C37B C52B C41B -81(2)
C35B C37B C52B C98B 0.0(5)
C38B C37B C52B C98B 145(3)
La2 C37B C52B C98B 67.7(10)
C54A C14A C53B C90B -121(19)
C15B C14A C53B C90B -8(2)
C16A C14A C53B C90B -17(2)
C12 C14A C53B C90B 179.6(13)
La1 C14A C53B C90B -76.8(17)
C54A C14A C53B C49B 17(17)
C15B C14A C53B C49B 129.7(18)
C16A C14A C53B C49B 120.2(17)
C12 C14A C53B C49B -43(2)
La1 C14A C53B C49B 60.8(17)
C54A C14A C53B La1 -44(18)
C15B C14A C53B La1 68.9(10)
C16A C14A C53B La1 59.4(8)
C12 C14A C53B La1 -103.6(9)
C50B C49B C53B C14A -3(4)
C47B C49B C53B C14A -154(2)
La1 C49B C53B C14A -59.2(17)
C50B C49B C53B C90B 132(3)
C47B C49B C53B C90B -20(2)
La1 C49B C53B C90B 75.1(17)
C50B C49B C53B La1 57(3)
C47B C49B C53B La1 -95.1(17)
C48B C50B C54B C80B 0.1(2)
C49B C50B C54B C80B -138(4)
La1 C50B C54B C80B -94.6(15)
C48B C50B C54B C13A 163(3)
C49B C50B C54B C13A 25(3)
La1 C50B C54B C13A 68(2)
C48B C50B C54B La1 94.6(15)
C49B C50B C54B La1 -43(3)
C16B C13A C54B C80B 28(3)
C12 C13A C54B C80B -170.6(17)
C53A C13A C54B C80B -143(24)
C15A C13A C54B C80B 17(3)
La1 C13A C54B C80B 87(3)
C16B C13A C54B C50B -132(2)
C12 C13A C54B C50B 30(3)
C53A C13A C54B C50B 58(20)
C15A C13A C54B C50B -143(2)
La1 C13A C54B C50B -72(2)
C16B C13A C54B La1 -59.7(12)
C12 C13A C54B La1 102.1(15)
C53A C13A C54B La1 130(22)
C15A C13A C54B La1 -70.5(9)
C37B C35B C56B C31B -140(2)
C91B C35B C56B C31B 3(3)
La2 C35B C56B C31B -70.6(17)
C37B C35B C56B C34B -7(3)
C91B C35B C56B C34B 136(2)
La2 C35B C56B C34B 63(2)
C37B C35B C56B La2 -69.5(14)
C91B C35B C56B La2 73.5(18)
C85B C31B C56B C35B -5(3)
C29B C31B C56B C35B 147(4)
La2 C31B C56B C35B 75.0(16)
C85B C31B C56B C34B -145(2)
C29B C31B C56B C34B 7(5)
La2 C31B C56B C34B -64.6(19)
C85B C31B C56B La2 -80.1(17)
C29B C31B C56B La2 72(4)
C36B C34B C56B C35B 4(3)
C32B C34B C56B C35B -134(2)
La2 C34B C56B C35B -67(2)
C36B C34B C56B C31B 137(2)
C32B C34B C56B C31B -1(3)
La2 C34B C56B C31B 65.8(18)
C36B C34B C56B La2 70.7(16)
C32B C34B C56B La2 -66.9(17)
C13A C16B C57B C58B 16.3(17)
C18B C16B C57B C58B -144.7(18)
La1 C16B C57B C58B -60.4(14)
C13A C16B C57B C59B 161.1(15)
C18B C16B C57B C59B 0.1(2)
La1 C16B C57B C59B 84.4(8)
C13A C16B C57B La1 76.6(10)
C18B C16B C57B La1 -84.3(8)
C16B C57B C58B C80B 1(3)
C59B C57B C58B C80B -140.7(18)
La1 C57B C58B C80B -45(2)
C16B C57B C58B C60B 148.3(15)
C59B C57B C58B C60B 6(2)
La1 C57B C58B C60B 101.9(17)
C22B C20B C59B C61B 2(2)
C18B C20B C59B C61B 153.0(16)
C22B C20B C59B C57B -150.9(17)
C18B C20B C59B C57B -0.2(4)
C58B C57B C59B C61B -7(2)
C16B C57B C59B C61B -154.5(17)
La1 C57B C59B C61B -98.1(14)
C58B C57B C59B C20B 147.8(16)
C16B C57B C59B C20B 0.1(2)
La1 C57B C59B C20B 56.4(6)
C57B C58B C60B C79B -144.8(16)
C80B C58B C60B C79B 3(2)
C57B C58B C60B C62B -3(3)
C80B C58B C60B C62B 144.5(19)
C20B C59B C61B C63B 2(2)
C57B C59B C61B C63B 151.9(15)
C20B C59B C61B C62B -145.8(15)
C57B C59B C61B C62B 4(2)
C79B C60B C62B C64B 0.0(2)
C58B C60B C62B C64B -145.8(17)
C79B C60B C62B C61B 146.2(16)
C58B C60B C62B C61B 0(2)
C63B C61B C62B C60B -148.4(16)
C59B C61B C62B C60B -1(2)
C63B C61B C62B C64B -8(2)
C59B C61B C62B C64B 139.8(17)
C59B C61B C63B C24B -1(2)
C62B C61B C63B C24B 148.4(13)
C59B C61B C63B C70B -144.9(16)
C62B C61B C63B C70B 4(3)
C22B C24B C63B C61B -4(2)
C26B C24B C63B C61B -142(3)
C22B C24B C63B C70B 144(2)
C26B C24B C63B C70B 6(2)
C60B C62B C64B C78B 145.8(17)
C61B C62B C64B C78B 2(2)
C60B C62B C64B C82B 0.0(2)
C61B C62B C64B C82B -143.9(16)
C50B C48B C65B C80B -0.2(4)
C46B C48B C65B C80B 150(3)
C50B C48B C65B C83B -155(3)
C46B C48B C65B C83B -4(3)
C42B C40B C66B C96B 0.0(5)
C38B C40B C66B C96B 149(3)
C42B C40B C66B C86B -149.0(19)
C38B C40B C66B C86B 0(3)
C21B C19B C68B C97B 2.2(18)
C17B C19B C68B C97B -157.9(16)
C21B C19B C68B C69B 150(2)
C17B C19B C68B C69B -10(2)
C19B C68B C69B C84B -144.9(15)
C97B C68B C69B C84B -2(2)
C19B C68B C69B C99B 9(2)
C97B C68B C69B C99B 152.6(15)
C26B C28B C70B C78B 138(2)
C30B C28B C70B C78B -1(2)
C26B C28B C70B C63B -6(2)
C30B C28B C70B C63B -145(2)
C61B C63B C70B C78B 4(3)
C24B C63B C70B C78B -144.2(17)
C61B C63B C70B C28B 149(2)
C24B C63B C70B C28B 0.0(2)
C45B C47B C73B C93B -0.1(4)
C49B C47B C73B C93B 152(2)
C45B C47B C73B C95B -145.6(18)
C49B C47B C73B C95B 6(2)
C85B C74B C75B C94B -3(3)
C91B C74B C75B C94B 145.5(17)
C85B C74B C75B C77B -145(2)
C91B C74B C75B C77B 4(3)
C25B C27B C76B C92B 4(3)
C29B C27B C76B C92B 153(3)
C25B C27B C76B C85B -147(3)
C29B C27B C76B C85B 3(4)
C95B C51B C77B C88B 2(2)
C84B C51B C77B C88B 144.3(17)
C95B C51B C77B C75B -141.8(18)
C84B C51B C77B C75B 0.1(5)
C94B C75B C77B C88B -144.2(17)
C74B C75B C77B C88B 3(2)
C94B C75B C77B C51B -0.1(4)
C74B C75B C77B C51B 146.6(17)
C82B C64B C78B C81B -8(2)
C62B C64B C78B C81B -148.4(17)
C82B C64B C78B C70B 147.9(16)
C62B C64B C78B C70B 7(2)
C28B C70B C78B C81B 5(2)
C63B C70B C78B C81B 144.8(19)
C28B C70B C78B C64B -150.2(15)
C63B C70B C78B C64B -11(2)
C62B C60B C79B C82B 0.0(4)
C58B C60B C79B C82B 145.9(16)
C62B C60B C79B C83B -143.4(18)
C58B C60B C79B C83B 2(2)
C50B C54B C80B C65B -0.2(4)
C13A C54B C80B C65B -162(4)
La1 C54B C80B C65B -85.6(16)
C50B C54B C80B C58B 150(3)
C13A C54B C80B C58B -12(3)
La1 C54B C80B C58B 65(2)
C50B C54B C80B La1 85.4(16)
C13A C54B C80B La1 -77(3)
C48B C65B C80B C54B 0.2(5)
C83B C65B C80B C54B 157(3)
C48B C65B C80B C58B -148(3)
C83B C65B C80B C58B 9(4)
C48B C65B C80B La1 -56.0(14)
C83B C65B C80B La1 100.5(19)
C57B C58B C80B C54B -4(3)
C60B C58B C80B C54B -153.6(19)
C57B C58B C80B C65B 141(2)
C60B C58B C80B C65B -9(3)
C57B C58B C80B La1 44.5(18)
C60B C58B C80B La1 -105.0(14)
C64B C78B C81B C87B 9(3)
C70B C78B C81B C87B -147.2(18)
C64B C78B C81B C32B 155.4(17)
C70B C78B C81B C32B 0(3)
C64B C78B C81B La2 88.5(16)
C70B C78B C81B La2 -67.3(17)
C34B C32B C81B C78B -150(2)
C30B C32B C81B C78B -8(2)
La2 C32B C81B C78B -86.8(17)
C34B C32B C81B C87B 0.0(2)
C30B C32B C81B C87B 142(2)
La2 C32B C81B C87B 63.7(9)
C34B C32B C81B La2 -63.6(9)
C30B C32B C81B La2 78.8(19)
C78B C64B C82B C86B 3(2)
C62B C64B C82B C86B 147.0(17)
C78B C64B C82B C79B -144.1(17)
C62B C64B C82B C79B 0.0(4)
C60B C79B C82B C86B -146.1(18)
C83B C79B C82B C86B -2(2)
C60B C79B C82B C64B 0.0(5)
C83B C79B C82B C64B 144.5(16)
C80B C65B C83B C96B -152(2)
C48B C65B C83B C96B -1(3)
C80B C65B C83B C79B -2(3)
C48B C65B C83B C79B 150(2)
C60B C79B C83B C96B 147.1(18)
C82B C79B C83B C96B 8(2)
C60B C79B C83B C65B -3(3)
C82B C79B C83B C65B -142.5(18)
C99B C69B C84B C51B -8(3)
C68B C69B C84B C51B 145.1(17)
C99B C69B C84B C94B -148.0(17)
C68B C69B C84B C94B 5(2)
C95B C51B C84B C69B -1(2)
C77B C51B C84B C69B -144.4(17)
C95B C51B C84B C94B 143.8(17)
C77B C51B C84B C94B -0.1(4)
C91B C74B C85B C31B -3(3)
C75B C74B C85B C31B 146.2(18)
C91B C74B C85B C76B -148(2)
C75B C74B C85B C76B 2(4)
C91B C74B C85B La2 -51.9(18)
C75B C74B C85B La2 97.7(18)
C56B C31B C85B C74B 6(3)
C29B C31B C85B C74B -150(4)
La2 C31B C85B C74B -61(2)
C56B C31B C85B C76B 153(3)
C29B C31B C85B C76B -3(4)
La2 C31B C85B C76B 86.1(16)
C56B C31B C85B La2 67(2)
C29B C31B C85B La2 -89(4)
C92B C76B C85B C74B 1(4)
C27B C76B C85B C74B 150(3)
C92B C76B C85B C31B -149(2)
C27B C76B C85B C31B -0.1(5)
C92B C76B C85B La2 -90.5(18)
C27B C76B C85B La2 58.7(9)
C64B C82B C86B C66B -146.9(16)
C79B C82B C86B C66B -5(2)
C64B C82B C86B C87B 1(2)
C79B C82B C86B C87B 143.4(15)
C40B C66B C86B C82B 148.2(16)
C96B C66B C86B C82B 6(3)
C40B C66B C86B C87B 1(2)
C96B C66B C86B C87B -140.9(18)
C34B C36B C87B C81B 0.1(5)
C38B C36B C87B C81B -146(2)
La2 C36B C87B C81B -64.9(11)
C34B C36B C87B C86B 155(2)
C38B C36B C87B C86B 9(2)
La2 C36B C87B C86B 89.9(15)
C34B C36B C87B La2 65.0(11)
C38B C36B C87B La2 -81.1(17)
C78B C81B C87B C36B 151(2)
C32B C81B C87B C36B -0.1(4)
La2 C81B C87B C36B 56.6(10)
C78B C81B C87B C86B -5(3)
C32B C81B C87B C86B -156(2)
La2 C81B C87B C86B -99.5(15)
C78B C81B C87B La2 95(2)
C32B C81B C87B La2 -56.7(10)
C82B C86B C87B C36B -152.0(16)
C66B C86B C87B C36B -6(3)
C82B C86B C87B C81B 0(2)
C66B C86B C87B C81B 145.7(19)
C82B C86B C87B La2 -83.7(16)
C66B C86B C87B La2 62.2(19)
C51B C77B C88B C93B 4(2)
C75B C77B C88B C93B 143.4(18)
C51B C77B C88B C98B -144.0(18)
C75B C77B C88B C98B -4(3)
C14A C53B C90B C95B 166(2)
C49B C53B C90B C95B 26(3)
La1 C53B C90B C95B 97(2)
C14A C53B C90B C99B 1(3)
C49B C53B C90B C99B -139(2)
La1 C53B C90B C99B -68.5(17)
C14A C53B C90B La1 69.6(15)
C49B C53B C90B La1 -71.0(16)
C37B C35B C91B C98B 0.0(2)
C56B C35B C91B C98B -146(2)
La2 C35B C91B C98B -84.9(12)
C37B C35B C91B C74B 145(2)
C56B C35B C91B C74B -1(3)
La2 C35B C91B C74B 59.7(16)
C37B C35B C91B La2 84.9(12)
C56B C35B C91B La2 -61(2)
C85B C74B C91B C35B 1(3)
C75B C74B C91B C35B -148.8(17)
C85B C74B C91B C98B 142(2)
C75B C74B C91B C98B -8(3)
C85B C74B C91B La2 50(2)
C75B C74B C91B La2 -99.9(17)
C27B C76B C92B C97B 1(3)
C85B C76B C92B C97B 146(2)
C27B C76B C92B C94B -148.2(18)
C85B C76B C92B C94B -3(3)
C77B C88B C93B C43B -145.4(16)
C98B C88B C93B C43B 4(2)
C77B C88B C93B C73B -4(3)
C98B C88B C93B C73B 144.5(17)
C41B C43B C93B C88B -4(2)
C45B C43B C93B C88B 145(2)
C41B C43B C93B C73B -149(2)
C45B C43B C93B C73B 0.0(4)
C47B C73B C93B C88B -146(2)
C95B C73B C93B C88B -1(3)
C47B C73B C93B C43B 0.1(5)
C95B C73B C93B C43B 145.1(18)
C69B C84B C94B C75B 145.2(18)
C51B C84B C94B C75B 0.0(2)
C69B C84B C94B C92B 1(2)
C51B C84B C94B C92B -144.5(18)
C77B C75B C94B C84B 0.0(2)
C74B C75B C94B C84B -145.7(18)
C77B C75B C94B C92B 146.8(18)
C74B C75B C94B C92B 1(2)
C97B C92B C94B C84B -9(2)
C76B C92B C94B C84B 142.7(17)
C97B C92B C94B C75B -150.2(15)
C76B C92B C94B C75B 1(2)
C99B C90B C95B C51B -1(3)
C53B C90B C95B C51B -164(2)
La1 C90B C95B C51B -89.6(18)
C99B C90B C95B C73B 150(2)
C53B C90B C95B C73B -13(3)
La1 C90B C95B C73B 61.0(19)
C77B C51B C95B C90B 143.1(19)
C84B C51B C95B C90B 5(2)
C77B C51B C95B C73B -8(2)
C84B C51B C95B C73B -146.0(16)
C93B C73B C95B C90B -144.3(19)
C47B C73B C95B C90B -3(2)
C93B C73B C95B C51B 7(2)
C47B C73B C95B C51B 147.7(15)
C65B C83B C96B C66B 143.0(19)
C79B C83B C96B C66B -7(3)
C65B C83B C96B C44B 4(3)
C79B C83B C96B C44B -145.7(16)
C40B C66B C96B C83B -145(2)
C86B C66B C96B C83B 0(3)
C40B C66B C96B C44B 0.0(4)
C86B C66B C96B C44B 144(2)
C46B C44B C96B C83B -2(3)
C42B C44B C96B C83B 143(2)
C46B C44B C96B C66B -144(3)
C42B C44B C96B C66B 0.0(2)
C76B C92B C97B C23B -2(3)
C94B C92B C97B C23B 148.4(17)
C76B C92B C97B C68B -138.4(17)
C94B C92B C97B C68B 12(2)
C21B C23B C97B C92B -144.7(17)
C25B C23B C97B C92B -1(3)
C21B C23B C97B C68B -3(2)
C25B C23B C97B C68B 141(2)
C19B C68B C97B C92B 139.6(17)
C69B C68B C97B C92B -8(2)
C19B C68B C97B C23B 0.2(14)
C69B C68B C97B C23B -147(2)
C41B C52B C98B C91B 151(2)
C37B C52B C98B C91B 0.0(4)
C41B C52B C98B C88B -1(3)
C37B C52B C98B C88B -152(2)
C35B C91B C98B C52B 0.0(2)
C74B C91B C98B C52B -146(2)
La2 C91B C98B C52B -60.2(10)
C35B C91B C98B C88B 152(2)
C74B C91B C98B C88B 6(3)
La2 C91B C98B C88B 92.0(18)
C77B C88B C98B C52B 147.9(18)
C93B C88B C98B C52B -1(3)
C77B C88B C98B C91B 0(3)
C93B C88B C98B C91B -149.2(19)
C84B C69B C99B C90B 11(3)
C68B C69B C99B C90B -142(2)
C84B C69B C99B C15B 157.1(19)
C68B C69B C99B C15B 4(3)
C84B C69B C99B La1 88.4(17)
C68B C69B C99B La1 -65.1(17)
C95B C90B C99B C69B -7(3)
C53B C90B C99B C69B 159(2)
La1 C90B C99B C69B 98.1(17)
C95B C90B C99B C15B -160(2)
C53B C90B C99B C15B 6(3)
La1 C90B C99B C15B -54.4(15)
C95B C90B C99B La1 -105(2)
C53B C90B C99B La1 60.5(17)
C14A C15B C99B C69B -159.1(19)
C17B C15B C99B C69B -15(3)
La1 C15B C99B C69B -89(2)
C14A C15B C99B C90B -11(2)
C17B C15B C99B C90B 133(2)
La1 C15B C99B C90B 59.3(17)
C14A C15B C99B La1 -70.3(12)
C17B C15B C99B La1 74.1(14)
C57A C16A La1 C54A -86.1(5)
C18A C16A La1 C54A 166.0(6)
C14A C16A La1 C54A 31.1(5)
C57A C16A La1 C16B 158.9(4)
C18A C16A La1 C16B 51.0(4)
C14A C16A La1 C16B -84.0(5)
C57A C16A La1 C54B -152.1(7)
C18A C16A La1 C54B 100.0(7)
C14A C16A La1 C54B -35.0(8)
C57A C16A La1 C13A -164.7(4)
C18A C16A La1 C13A 87.5(4)
C14A C16A La1 C13A -47.5(4)
C57A C16A La1 C15A 161.7(5)
C18A C16A La1 C15A 53.8(4)
C14A C16A La1 C15A -81.1(5)
C57A C16A La1 C53A -149.9(5)
C18A C16A La1 C53A 102.2(5)
C14A C16A La1 C53A -32.7(5)
C57A C16A La1 C15B -43(7)
C18A C16A La1 C15B -151(7)
C14A C16A La1 C15B 74(7)
C57A C16A La1 C53B -84.7(7)
C18A C16A La1 C53B 167.4(8)
C14A C16A La1 C53B 32.4(7)
C57A C16A La1 C14A -117.2(7)
C18A C16A La1 C14A 135.0(7)
C57A C16A La1 C17B 93.6(11)
C18A C16A La1 C17B -14.3(11)
C14A C16A La1 C17B -149.3(12)
C57A C16A La1 C49B -93.6(8)
C18A C16A La1 C49B 158.5(7)
C14A C16A La1 C49B 23.6(8)
C80A C54A La1 C16A 87.7(6)
C50A C54A La1 C16A -165.0(6)
C14A C54A La1 C16A -31.4(5)
C80A C54A La1 C16B 145.3(5)
C50A C54A La1 C16B -107.5(5)
C14A C54A La1 C16B 26.2(6)
C80A C54A La1 C54B -161.9(6)
C50A C54A La1 C54B -54.6(6)
C14A C54A La1 C54B 79.1(6)
C80A C54A La1 C13A 164.0(6)
C50A C54A La1 C13A -88.7(5)
C14A C54A La1 C13A 45.0(5)
C80A C54A La1 C15A 151.3(5)
C50A C54A La1 C15A -101.5(5)
C14A C54A La1 C15A 32.2(6)
C80A C54A La1 C53A -161.9(6)
C50A C54A La1 C53A -54.6(6)
C14A C54A La1 C53A 79.1(6)
C80A C54A La1 C15B 83.3(8)
C50A C54A La1 C15B -169.4(8)
C14A C54A La1 C15B -35.7(6)
C80A C54A La1 C53B 49(26)
C50A C54A La1 C53B 156(26)
C14A C54A La1 C53B -70(25)
C80A C54A La1 C14A 119.1(9)
C50A C54A La1 C14A -133.7(8)
C80A C54A La1 C17B 87.5(7)
C50A C54A La1 C17B -165.2(7)
C14A C54A La1 C17B -31.5(7)
C80A C54A La1 C49B -106.6(17)
C50A C54A La1 C49B 0.7(17)
C14A C54A La1 C49B 134.3(18)
C13A C16B La1 C16A 83.7(5)
C57B C16B La1 C16A -159.9(5)
C18B C16B La1 C16A -52.5(5)
C13A C16B La1 C54A 32.8(6)
C57B C16B La1 C54A 149.2(5)
C18B C16B La1 C54A -103.4(5)
C13A C16B La1 C54B -33.6(8)
C57B C16B La1 C54B 82.8(8)
C18B C16B La1 C54B -169.8(8)
C57B C16B La1 C13A 116.4(9)
C18B C16B La1 C13A -136.2(8)
C13A C16B La1 C15A -70(3)
C57B C16B La1 C15A 47(3)
C18B C16B La1 C15A 154(4)
C13A C16B La1 C53A -30.5(5)
C57B C16B La1 C53A 85.9(7)
C18B C16B La1 C53A -166.7(7)
C13A C16B La1 C15B 81.7(7)
C57B C16B La1 C15B -161.9(7)
C18B C16B La1 C15B -54.5(7)
C13A C16B La1 C53B 34.7(7)
C57B C16B La1 C53B 151.0(6)
C18B C16B La1 C53B -101.5(6)
C13A C16B La1 C14A 47.8(5)
C57B C16B La1 C14A 164.2(6)
C18B C16B La1 C14A -88.4(5)
C13A C16B La1 C17B 113.8(8)
C57B C16B La1 C17B -129.8(6)
C18B C16B La1 C17B -22.4(6)
C13A C16B La1 C49B 1.3(8)
C57B C16B La1 C49B 117.6(7)
C18B C16B La1 C49B -134.9(7)
C80B C54B La1 C16A -147.0(9)
C50B C54B La1 C16A 105.3(8)
C13A C54B La1 C16A -21.7(11)
C80B C54B La1 C54A 159.5(10)
C50B C54B La1 C54A 51.7(9)
C13A C54B La1 C54A -75.3(10)
C80B C54B La1 C16B -90.9(12)
C50B C54B La1 C16B 161.4(11)
C13A C54B La1 C16B 34.4(8)
C80B C54B La1 C13A -125.3(18)
C50B C54B La1 C13A 127.0(18)
C80B C54B La1 C15A -86.3(13)
C50B C54B La1 C15A 165.9(12)
C13A C54B La1 C15A 38.9(7)
C80B C54B La1 C53A 159(13)
C50B C54B La1 C53A 52(13)
C13A C54B La1 C53A -75(12)
C80B C54B La1 C15B -152.0(9)
C50B C54B La1 C15B 100.3(8)
C13A C54B La1 C15B -26.7(12)
C80B C54B La1 C53B 160.4(12)
C50B C54B La1 C53B 52.7(11)
C13A C54B La1 C53B -74.3(12)
C80B C54B La1 C14A -166.3(11)
C50B C54B La1 C14A 85.9(10)
C13A C54B La1 C14A -41.1(9)
C80B C54B La1 C17B -120.0(8)
C50B C54B La1 C17B 132.2(8)
C13A C54B La1 C17B 5.2(13)
C80B C54B La1 C49B 129.0(11)
C50B C54B La1 C49B 21.2(11)
C13A C54B La1 C49B -105.8(13)
C16B C13A La1 C16A -82.1(6)
C12 C13A La1 C16A 33.0(4)
C53A C13A La1 C16A 151.7(6)
C15A C13A La1 C16A -92.9(5)
C54B C13A La1 C16A 156.7(12)
C16B C13A La1 C54A -144.9(7)
C12 C13A La1 C54A -29.9(4)
C53A C13A La1 C54A 88.9(6)
C15A C13A La1 C54A -155.7(5)
C54B C13A La1 C54A 93.9(12)
C12 C13A La1 C16B 115.0(7)
C53A C13A La1 C16B -126.2(8)
C15A C13A La1 C16B -10.8(7)
C54B C13A La1 C16B -121.2(14)
C16B C13A La1 C54B 121.2(14)
C12 C13A La1 C54B -123.7(13)
C53A C13A La1 C54B -5.0(16)
C15A C13A La1 C54B 110.4(12)
C16B C13A La1 C15A 10.8(7)
C12 C13A La1 C15A 125.8(6)
C53A C13A La1 C15A -115.4(8)
C54B C13A La1 C15A -110.4(12)
C16B C13A La1 C53A 126.2(8)
C12 C13A La1 C53A -118.7(7)
C15A C13A La1 C53A 115.4(8)
C54B C13A La1 C53A 5.0(16)
C16B C13A La1 C15B -86.7(7)
C12 C13A La1 C15B 28.3(6)
C53A C13A La1 C15B 147.0(7)
C15A C13A La1 C15B -97.5(6)
C54B C13A La1 C15B 152.1(13)
C16B C13A La1 C53B -143.1(8)
C12 C13A La1 C53B -28.1(6)
C53A C13A La1 C53B 90.6(8)
C15A C13A La1 C53B -153.9(6)
C54B C13A La1 C53B 95.7(13)
C16B C13A La1 C14A -114.4(6)
C12 C13A La1 C14A 0.7(4)
C53A C13A La1 C14A 119.4(6)
C15A C13A La1 C14A -125.2(5)
C54B C13A La1 C14A 124.4(12)
C16B C13A La1 C17B -53.7(7)
C12 C13A La1 C17B 61.4(5)
C53A C13A La1 C17B -179.9(7)
C15A C13A La1 C17B -64.5(5)
C54B C13A La1 C17B -174.9(13)
C16B C13A La1 C49B -178.7(8)
C12 C13A La1 C49B -63.7(6)
C53A C13A La1 C49B 55.1(8)
C15A C13A La1 C49B 170.5(7)
C54B C13A La1 C49B 60.1(13)
C17A C15A La1 C16A -58.3(5)
C99A C15A La1 C16A -177.2(6)
C13A C15A La1 C16A 75.6(4)
C17A C15A La1 C54A -111.0(6)
C99A C15A La1 C54A 130.1(6)
C13A C15A La1 C54A 22.9(5)
C17A C15A La1 C16B -33(3)
C99A C15A La1 C16B -152(4)
C13A C15A La1 C16B 101(3)
C17A C15A La1 C54B -173.9(10)
C99A C15A La1 C54B 67.2(9)
C13A C15A La1 C54B -40.0(7)
C17A C15A La1 C13A -133.9(7)
C99A C15A La1 C13A 107.2(7)
C17A C15A La1 C53A -170.8(6)
C99A C15A La1 C53A 70.3(5)
C13A C15A La1 C53A -36.9(5)
C17A C15A La1 C15B -60.5(7)
C99A C15A La1 C15B -179.4(7)
C13A C15A La1 C15B 73.4(6)
C17A C15A La1 C53B -109.1(7)
C99A C15A La1 C53B 131.9(7)
C13A C15A La1 C53B 24.7(6)
C17A C15A La1 C14A -93.2(5)
C99A C15A La1 C14A 147.9(6)
C13A C15A La1 C14A 40.7(4)
C17A C15A La1 C17B -29.4(7)
C99A C15A La1 C17B -148.3(7)
C13A C15A La1 C17B 104.5(6)
C17A C15A La1 C49B -143.2(7)
C99A C15A La1 C49B 97.9(7)
C13A C15A La1 C49B -9.3(7)
C90A C53A La1 C16A -133.3(6)
C13A C53A La1 C16A -26.3(6)
C49A C53A La1 C16A 109.8(6)
C90A C53A La1 C54A 173.5(7)
C13A C53A La1 C54A -79.5(6)
C49A C53A La1 C54A 56.5(7)
C90A C53A La1 C16B -75.3(6)
C13A C53A La1 C16B 31.8(5)
C49A C53A La1 C16B 167.8(8)
C90A C53A La1 C54B -7(12)
C13A C53A La1 C54B 100(13)
C49A C53A La1 C54B -124(13)
C90A C53A La1 C13A -107.1(8)
C49A C53A La1 C13A 136.0(10)
C90A C53A La1 C15A -70.5(5)
C13A C53A La1 C15A 36.6(5)
C49A C53A La1 C15A 172.6(7)
C90A C53A La1 C15B -138.3(6)
C13A C53A La1 C15B -31.3(6)
C49A C53A La1 C15B 104.7(7)
C90A C53A La1 C53B 174.4(7)
C13A C53A La1 C53B -78.5(8)
C49A C53A La1 C53B 57.5(8)
C90A C53A La1 C14A -151.8(6)
C13A C53A La1 C14A -44.7(5)
C49A C53A La1 C14A 91.3(7)
C90A C53A La1 C17B -106.9(7)
C13A C53A La1 C17B 0.1(7)
C49A C53A La1 C17B 136.1(7)
C90A C53A La1 C49B 142.0(10)
C13A C53A La1 C49B -110.9(9)
C49A C53A La1 C49B 25.1(9)
C99B C15B La1 C16A 153(7)
C14A C15B La1 C16A -98(7)
C17B C15B La1 C16A 38(6)
C99B C15B La1 C54A -72.8(11)
C14A C15B La1 C54A 36.6(6)
C17B C15B La1 C54A 172.1(14)
C99B C15B La1 C16B 173.9(12)
C14A C15B La1 C16B -76.7(7)
C17B C15B La1 C16B 58.8(11)
C99B C15B La1 C54B -135.6(12)
C14A C15B La1 C54B -26.2(10)
C17B C15B La1 C54B 109.3(12)
C99B C15B La1 C13A -150.6(11)
C14A C15B La1 C13A -41.2(6)
C17B C15B La1 C13A 94.3(11)
C99B C15B La1 C15A 176.9(11)
C14A C15B La1 C15A -73.7(7)
C17B C15B La1 C15A 61.8(11)
C99B C15B La1 C53A -133.5(11)
C14A C15B La1 C53A -24.1(7)
C17B C15B La1 C53A 111.4(11)
C99B C15B La1 C53B -71.5(9)
C14A C15B La1 C53B 37.9(9)
C17B C15B La1 C53B 173.4(14)
C99B C15B La1 C14A -109.4(13)
C17B C15B La1 C14A 135.5(15)
C99B C15B La1 C17B 115.1(17)
C14A C15B La1 C17B -135.5(15)
C99B C15B La1 C49B -78.0(12)
C14A C15B La1 C49B 31.3(9)
C17B C15B La1 C49B 166.8(13)
C14A C53B La1 C16A -33.4(6)
C90B C53B La1 C16A 77.2(10)
C49B C53B La1 C16A -163.8(14)
C14A C53B La1 C54A 107(26)
C90B C53B La1 C54A -142(26)
C49B C53B La1 C54A -23(25)
C14A C53B La1 C16B 23.2(9)
C90B C53B La1 C16B 133.8(10)
C49B C53B La1 C16B -107.2(12)
C14A C53B La1 C54B 76.6(9)
C90B C53B La1 C54B -172.8(13)
C49B C53B La1 C54B -53.9(13)
C14A C53B La1 C13A 42.8(7)
C90B C53B La1 C13A 153.4(11)
C49B C53B La1 C13A -87.6(12)
C14A C53B La1 C15A 29.2(8)
C90B C53B La1 C15A 139.8(10)
C49B C53B La1 C15A -101.3(12)
C14A C53B La1 C53A 76.7(8)
C90B C53B La1 C53A -172.8(11)
C49B C53B La1 C53A -53.8(12)
C14A C53B La1 C15B -37.7(8)
C90B C53B La1 C15B 72.9(9)
C49B C53B La1 C15B -168.2(15)
C90B C53B La1 C14A 110.6(13)
C49B C53B La1 C14A -130.5(16)
C14A C53B La1 C17B -34.2(9)
C90B C53B La1 C17B 76.4(11)
C49B C53B La1 C17B -164.6(13)
C14A C53B La1 C49B 130.5(16)
C90B C53B La1 C49B -119.0(17)
C53B C14A La1 C16A 122.9(10)
C54A C14A La1 C16A 126.1(8)
C15B C14A La1 C16A 9.4(9)
C12 C14A La1 C16A -115.7(7)
C53B C14A La1 C54A -3.2(13)
C15B C14A La1 C54A -116.7(9)
C16A C14A La1 C54A -126.1(8)
C12 C14A La1 C54A 118.2(7)
C53B C14A La1 C16B -155.1(10)
C54A C14A La1 C16B -151.8(7)
C15B C14A La1 C16B 91.5(8)
C16A C14A La1 C16B 82.1(5)
C12 C14A La1 C16B -33.6(5)
C53B C14A La1 C54B -93.9(10)
C54A C14A La1 C54B -90.7(8)
C15B C14A La1 C54B 152.7(10)
C16A C14A La1 C54B 143.2(8)
C12 C14A La1 C54B 27.5(7)
C53B C14A La1 C13A -122.1(9)
C54A C14A La1 C13A -118.9(6)
C15B C14A La1 C13A 124.5(8)
C16A C14A La1 C13A 115.0(5)
C12 C14A La1 C13A -0.7(4)
C53B C14A La1 C15A -149.4(9)
C54A C14A La1 C15A -146.1(6)
C15B C14A La1 C15A 97.2(8)
C16A C14A La1 C15A 87.8(5)
C12 C14A La1 C15A -27.9(4)
C53B C14A La1 C53A -92.2(10)
C54A C14A La1 C53A -89.0(7)
C15B C14A La1 C53A 154.3(8)
C16A C14A La1 C53A 144.9(6)
C12 C14A La1 C53A 29.2(5)
C53B C14A La1 C15B 113.4(13)
C54A C14A La1 C15B 116.7(9)
C16A C14A La1 C15B -9.4(9)
C12 C14A La1 C15B -125.1(9)
C54A C14A La1 C53B 3.2(13)
C15B C14A La1 C53B -113.4(13)
C16A C14A La1 C53B -122.9(10)
C12 C14A La1 C53B 121.4(10)
C53B C14A La1 C17B 139.2(10)
C54A C14A La1 C17B 142.4(8)
C15B C14A La1 C17B 25.8(8)
C16A C14A La1 C17B 16.3(6)
C12 C14A La1 C17B -99.4(7)
C53B C14A La1 C49B -29.4(10)
C54A C14A La1 C49B -26.2(10)
C15B C14A La1 C49B -142.9(11)
C16A C14A La1 C49B -152.3(9)
C12 C14A La1 C49B 92.0(8)
C19B C17B La1 C16A -121.9(15)
C15B C17B La1 C16A -6.7(11)
C18B C17B La1 C16A 123.4(16)
C19B C17B La1 C54A -121.6(9)
C15B C17B La1 C54A -6.4(11)
C18B C17B La1 C54A 123.7(9)
C19B C17B La1 C16B 137.3(10)
C15B C17B La1 C16B -107.5(12)
C18B C17B La1 C16B 22.6(6)
C19B C17B La1 C54B 165.9(11)
C15B C17B La1 C54B -78.9(13)
C18B C17B La1 C54B 51.2(11)
C19B C17B La1 C13A 168.8(9)
C15B C17B La1 C13A -76.0(11)
C18B C17B La1 C13A 54.1(8)
C19B C17B La1 C15A 136.9(10)
C15B C17B La1 C15A -107.9(12)
C18B C17B La1 C15A 22.2(8)
C19B C17B La1 C53A 168.8(9)
C15B C17B La1 C53A -76.1(12)
C18B C17B La1 C53A 54.1(9)
C19B C17B La1 C15B -115.2(15)
C18B C17B La1 C15B 130.1(16)
C19B C17B La1 C53B -120.5(10)
C15B C17B La1 C53B -5.3(12)
C18B C17B La1 C53B 124.8(10)
C19B C17B La1 C14A -141.0(10)
C15B C17B La1 C14A -25.8(10)
C18B C17B La1 C14A 104.3(10)
C19B C17B La1 C49B -130.0(11)
C15B C17B La1 C49B -14.8(14)
C18B C17B La1 C49B 115.3(10)
C50B C49B La1 C16A -121.0(16)
C47B C49B La1 C16A 123.3(12)
C53B C49B La1 C16A 13.5(12)
C50B C49B La1 C54A -133(3)
C47B C49B La1 C54A 111(2)
C53B C49B La1 C54A 1.4(14)
C50B C49B La1 C16B -54.7(17)
C47B C49B La1 C16B -170.4(11)
C53B C49B La1 C16B 79.8(12)
C50B C49B La1 C54B -20.7(13)
C47B C49B La1 C54B -136.4(14)
C53B C49B La1 C54B 113.8(14)
C50B C49B La1 C13A -53.9(16)
C47B C49B La1 C13A -169.7(13)
C53B C49B La1 C13A 80.5(12)
C50B C49B La1 C15A -48.8(17)
C47B C49B La1 C15A -164.5(11)
C53B C49B La1 C15A 85.7(12)
C50B C49B La1 C53A -22.4(15)
C47B C49B La1 C53A -138.1(15)
C53B C49B La1 C53A 112.1(14)
C50B C49B La1 C15B -125.0(17)
C47B C49B La1 C15B 119.3(12)
C53B C49B La1 C15B 9.4(12)
C50B C49B La1 C53B -134(2)
C47B C49B La1 C53B 109.8(17)
C50B C49B La1 C14A -106.3(18)
C47B C49B La1 C14A 138.0(14)
C53B C49B La1 C14A 28.2(10)
C50B C49B La1 C17B -117.2(16)
C47B C49B La1 C17B 127.1(12)
C53B C49B La1 C17B 17.2(14)
C35A C56A La2 C34A -124.4(11)
C31A C56A La2 C34A 120.9(11)
C34A C56A La2 C34B -162(13)
C35A C56A La2 C34B 74(12)
C31A C56A La2 C34B -41(12)
C34A C56A La2 C56B 7.7(13)
C35A C56A La2 C56B -116.7(14)
C31A C56A La2 C56B 128.6(15)
C34A C56A La2 C31B -29.8(9)
C35A C56A La2 C31B -154.2(10)
C31A C56A La2 C31B 91.1(9)
C34A C56A La2 C35A 124.4(11)
C31A C56A La2 C35A -114.7(9)
C34A C56A La2 C36A 32.9(6)
C35A C56A La2 C36A -91.5(7)
C31A C56A La2 C36A 153.8(8)
C34A C56A La2 C31A -120.9(11)
C35A C56A La2 C31A 114.7(9)
C34A C56A La2 C36B 134.5(14)
C35A C56A La2 C36B 10.0(9)
C31A C56A La2 C36B -104.6(12)
C34A C56A La2 C32A -29.4(5)
C35A C56A La2 C32A -153.8(8)
C31A C56A La2 C32A 91.5(8)
C34A C56A La2 C32B -125.4(15)
C35A C56A La2 C32B 110.2(16)
C31A C56A La2 C32B -4.5(13)
C34A C56A La2 C35B 38.5(8)
C35A C56A La2 C35B -85.9(8)
C31A C56A La2 C35B 159.4(10)
C32A C34A La2 C56A -128.1(9)
C36A C34A La2 C56A 122.4(9)
C56A C34A La2 C34B 2.0(14)
C32A C34A La2 C34B -126.2(10)
C36A C34A La2 C34B 124.4(10)
C56A C34A La2 C56B -46(8)
C32A C34A La2 C56B -174(9)
C36A C34A La2 C56B 76(9)
C56A C34A La2 C31B 124.2(16)
C32A C34A La2 C31B -3.9(13)
C36A C34A La2 C31B -113.3(13)
C56A C34A La2 C35A -32.1(7)
C32A C34A La2 C35A -160.3(6)
C36A C34A La2 C35A 90.3(5)
C56A C34A La2 C36A -122.4(9)
C32A C34A La2 C36A 109.4(4)
C56A C34A La2 C31A 34.7(7)
C32A C34A La2 C31A -93.4(5)
C36A C34A La2 C31A 157.1(5)
C56A C34A La2 C36B -26.2(9)
C32A C34A La2 C36B -154.3(6)
C36A C34A La2 C36B 96.3(6)
C56A C34A La2 C32A 128.1(9)
C36A C34A La2 C32A -109.4(4)
C56A C34A La2 C32B 31.8(10)
C32A C34A La2 C32B -96.3(7)
C36A C34A La2 C32B 154.3(7)
C56A C34A La2 C35B -114.0(11)
C32A C34A La2 C35B 117.9(10)
C36A C34A La2 C35B 8.4(10)
C36B C34B La2 C56A -110(13)
C32B C34B La2 C56A 140(13)
C56B C34B La2 C56A 10(12)
C36B C34B La2 C34A -127.2(14)
C32B C34B La2 C34A 123.2(14)
C56B C34B La2 C34A -7.1(12)
C36B C34B La2 C56B -120.1(17)
C32B C34B La2 C56B 130.4(17)
C36B C34B La2 C31B -156.8(12)
C32B C34B La2 C31B 93.6(12)
C56B C34B La2 C31B -36.7(12)
C36B C34B La2 C35A -10.1(10)
C32B C34B La2 C35A -119.7(10)
C56B C34B La2 C35A 110.0(17)
C36B C34B La2 C36A -96.4(10)
C32B C34B La2 C36A 154.0(10)
C56B C34B La2 C36A 23.6(11)
C36B C34B La2 C31A 114.3(15)
C32B C34B La2 C31A 4.7(15)
C56B C34B La2 C31A -125.6(19)
C32B C34B La2 C36B -109.6(4)
C56B C34B La2 C36B 120.1(17)
C36B C34B La2 C32A -156.6(11)
C32B C34B La2 C32A 93.8(11)
C56B C34B La2 C32A -36.5(12)
C36B C34B La2 C32B 109.6(4)
C56B C34B La2 C32B -130.4(17)
C36B C34B La2 C35B -91.1(11)
C32B C34B La2 C35B 159.3(11)
C56B C34B La2 C35B 29.0(12)
C35B C56B La2 C56A 128.2(18)
C31B C56B La2 C56A -119.1(18)
C34B C56B La2 C56A -1.3(15)
C35B C56B La2 C34A -104(9)
C31B C56B La2 C34A 8(8)
C34B C56B La2 C34A 126(9)
C35B C56B La2 C34B 129.4(18)
C31B C56B La2 C34B -117.9(18)
C35B C56B La2 C31B -112.7(16)
C34B C56B La2 C31B 117.9(18)
C35B C56B La2 C35A 90.5(12)
C31B C56B La2 C35A -156.8(14)
C34B C56B La2 C35A -38.9(11)
C35B C56B La2 C36A -9.1(10)
C31B C56B La2 C36A 103.6(15)
C34B C56B La2 C36A -138.5(17)
C35B C56B La2 C31A 159.6(13)
C31B C56B La2 C31A -87.7(12)
C34B C56B La2 C31A 30.2(11)
C35B C56B La2 C36B 96.7(12)
C31B C56B La2 C36B -150.6(14)
C34B C56B La2 C36B -32.7(10)
C35B C56B La2 C32A -109.4(16)
C31B C56B La2 C32A 3.3(11)
C34B C56B La2 C32A 121.2(18)
C35B C56B La2 C32B 156.7(14)
C31B C56B La2 C32B -90.6(13)
C34B C56B La2 C32B 27.3(11)
C31B C56B La2 C35B 112.7(16)
C34B C56B La2 C35B -129.4(18)
C56B C31B La2 C56A 32.9(11)
C85B C31B La2 C56A 155.8(11)
C29B C31B La2 C56A -96.3(11)
C56B C31B La2 C34A -1.6(15)
C85B C31B La2 C34A 121.3(18)
C29B C31B La2 C34A -130.8(17)
C56B C31B La2 C34B 36.3(13)
C85B C31B La2 C34B 159.2(12)
C29B C31B La2 C34B -93.0(12)
C85B C31B La2 C56B 122.9(15)
C29B C31B La2 C56B -129.3(15)
C56B C31B La2 C35A 18.8(11)
C85B C31B La2 C35A 141.7(8)
C29B C31B La2 C35A -110.5(8)
C56B C31B La2 C36A -41.4(12)
C85B C31B La2 C36A 81.6(10)
C29B C31B La2 C36A -170.6(10)
C56B C31B La2 C31A 72.5(11)
C85B C31B La2 C31A -164.5(9)
C29B C31B La2 C31A -56.7(9)
C56B C31B La2 C36B 24.4(12)
C85B C31B La2 C36B 147.3(8)
C29B C31B La2 C36B -104.9(8)
C56B C31B La2 C32A -141(13)
C85B C31B La2 C32A -18(12)
C29B C31B La2 C32A 90(12)
C56B C31B La2 C32B 70.8(12)
C85B C31B La2 C32B -166.3(10)
C29B C31B La2 C32B -58.4(10)
C56B C31B La2 C35B -37.6(10)
C85B C31B La2 C35B 85.4(10)
C29B C31B La2 C35B -166.8(10)
C37A C35A La2 C56A -126.8(8)
C91A C35A La2 C56A 125.3(8)
C37A C35A La2 C34A -93.7(6)
C91A C35A La2 C34A 158.5(6)
C56A C35A La2 C34A 33.1(7)
C37A C35A La2 C34B -133.7(13)
C91A C35A La2 C34B 118.5(13)
C56A C35A La2 C34B -6.9(15)
C37A C35A La2 C56B -92.1(9)
C91A C35A La2 C56B 160.1(9)
C56A C35A La2 C56B 34.8(10)
C37A C35A La2 C31B -105.4(6)
C91A C35A La2 C31B 146.8(6)
C56A C35A La2 C31B 21.4(9)
C37A C35A La2 C36A -56.4(5)
C91A C35A La2 C36A -164.2(5)
C56A C35A La2 C36A 70.4(7)
C37A C35A La2 C31A -165.3(6)
C91A C35A La2 C31A 86.9(6)
C56A C35A La2 C31A -38.4(6)
C37A C35A La2 C36B 156(6)
C91A C35A La2 C36B 49(6)
C56A C35A La2 C36B -77(6)
C37A C35A La2 C32A -104.3(5)
C91A C35A La2 C32A 147.9(4)
C56A C35A La2 C32A 22.6(7)
C37A C35A La2 C32B -167.2(8)
C91A C35A La2 C32B 85.0(8)
C56A C35A La2 C32B -40.4(11)
C37A C35A La2 C35B -53.3(6)
C91A C35A La2 C35B -161.2(7)
C56A C35A La2 C35B 73.5(8)
C38A C36A La2 C56A 99.4(8)
C87A C36A La2 C56A -144.7(6)
C34A C36A La2 C56A -34.4(6)
C38A C36A La2 C34A 133.8(8)
C87A C36A La2 C34A -110.3(4)
C38A C36A La2 C34B 98.3(9)
C87A C36A La2 C34B -145.8(8)
C34A C36A La2 C34B -35.5(7)
C38A C36A La2 C56B 123.8(13)
C87A C36A La2 C56B -120.3(12)
C34A C36A La2 C56B -10.0(12)
C38A C36A La2 C31B 169.5(10)
C87A C36A La2 C31B -74.6(7)
C34A C36A La2 C31B 35.7(7)
C38A C36A La2 C35A 61.5(6)
C87A C36A La2 C35A 177.4(5)
C34A C36A La2 C35A -72.2(5)
C38A C36A La2 C31A 114.1(7)
C87A C36A La2 C31A -130.0(5)
C34A C36A La2 C31A -19.7(5)
C38A C36A La2 C36B 64.8(7)
C87A C36A La2 C36B -179.3(6)
C34A C36A La2 C36B -69.0(6)
C38A C36A La2 C32A 173.5(8)
C87A C36A La2 C32A -70.6(3)
C34A C36A La2 C32A 39.7(3)
C38A C36A La2 C32B 111.5(8)
C87A C36A La2 C32B -132.6(7)
C34A C36A La2 C32B -22.3(6)
C38A C36A La2 C35B 29(7)
C87A C36A La2 C35B 145(7)
C34A C36A La2 C35B -105(7)
C29A C31A La2 C56A 127.8(9)
C85A C31A La2 C56A -124.8(9)
C29A C31A La2 C34A 93.0(6)
C85A C31A La2 C34A -159.6(6)
C56A C31A La2 C34A -34.7(7)
C29A C31A La2 C34B 132.6(16)
C85A C31A La2 C34B -120.0(16)
C56A C31A La2 C34B 4.8(15)
C29A C31A La2 C56B 99.4(8)
C85A C31A La2 C56B -153.2(8)
C56A C31A La2 C56B -28.4(9)
C29A C31A La2 C31B 59.0(7)
C85A C31A La2 C31B 166.4(7)
C56A C31A La2 C31B -68.8(8)
C29A C31A La2 C35A 165.1(6)
C85A C31A La2 C35A -87.5(6)
C56A C31A La2 C35A 37.3(6)
C29A C31A La2 C36A 105.5(5)
C85A C31A La2 C36A -147.1(5)
C56A C31A La2 C36A -22.3(7)
C29A C31A La2 C36B 169.5(9)
C85A C31A La2 C36B -83.1(9)
C56A C31A La2 C36B 41.7(10)
C29A C31A La2 C32A 57.1(6)
C85A C31A La2 C32A 164.5(6)
C56A C31A La2 C32A -70.7(8)
C29A C31A La2 C32B -158(15)
C85A C31A La2 C32B -50(15)
C56A C31A La2 C32B 74(15)
C29A C31A La2 C35B 110.4(6)
C85A C31A La2 C35B -142.1(6)
C56A C31A La2 C35B -17.3(8)
C34B C36B La2 C56A 6.7(16)
C87B C36B La2 C56A 117.6(15)
C38B C36B La2 C56A -125(2)
C34B C36B La2 C34A 34.3(10)
C87B C36B La2 C34A 145.2(10)
C38B C36B La2 C34A -97.7(16)
C87B C36B La2 C34B 110.9(6)
C38B C36B La2 C34B -132.0(19)
C34B C36B La2 C56B 36.6(12)
C87B C36B La2 C56B 147.4(12)
C38B C36B La2 C56B -95.5(18)
C34B C36B La2 C31B 19.9(10)
C87B C36B La2 C31B 130.8(10)
C38B C36B La2 C31B -112.1(17)
C34B C36B La2 C35A 102(6)
C87B C36B La2 C35A -148(6)
C38B C36B La2 C35A -30(6)
C34B C36B La2 C36A 70.0(10)
C87B C36B La2 C36A -179.2(10)
C38B C36B La2 C36A -62.1(16)
C34B C36B La2 C31A -37.6(11)
C87B C36B La2 C31A 73.3(10)
C38B C36B La2 C31A -169.6(18)
C34B C36B La2 C32A 20.7(9)
C87B C36B La2 C32A 131.6(9)
C38B C36B La2 C32A -111.3(16)
C34B C36B La2 C32B -39.4(4)
C87B C36B La2 C32B 71.5(5)
C38B C36B La2 C32B -171.5(18)
C34B C36B La2 C35B 73.2(11)
C87B C36B La2 C35B -176.0(11)
C38B C36B La2 C35B -58.9(17)
C30A C32A La2 C56A -99.1(7)
C34A C32A La2 C56A 31.4(6)
C81A C32A La2 C56A 142.7(6)
C30A C32A La2 C34A -130.5(8)
C81A C32A La2 C34A 111.3(4)
C30A C32A La2 C34B -95.8(8)
C34A C32A La2 C34B 34.6(8)
C81A C32A La2 C34B 146.0(8)
C30A C32A La2 C56B -129.6(13)
C34A C32A La2 C56B 0.9(14)
C81A C32A La2 C56B 112.2(13)
C30A C32A La2 C31B -93(13)
C34A C32A La2 C31B 38(13)
C81A C32A La2 C31B 149(13)
C30A C32A La2 C35A -113.4(6)
C34A C32A La2 C35A 17.1(5)
C81A C32A La2 C35A 128.4(5)
C30A C32A La2 C36A -171.2(7)
C34A C32A La2 C36A -40.7(3)
C81A C32A La2 C36A 70.6(3)
C30A C32A La2 C31A -60.5(6)
C34A C32A La2 C31A 70.0(5)
C81A C32A La2 C31A -178.7(6)
C30A C32A La2 C36B -107.9(7)
C34A C32A La2 C36B 22.6(6)
C81A C32A La2 C36B 134.0(5)
C30A C32A La2 C32B -62.1(7)
C34A C32A La2 C32B 68.4(7)
C81A C32A La2 C32B 179.7(7)
C30A C32A La2 C35B -167.7(8)
C34A C32A La2 C35B -37.3(7)
C81A C32A La2 C35B 74.1(7)
C34B C32B La2 C56A -4.4(15)
C81B C32B La2 C56A -115.6(14)
C30B C32B La2 C56A 126.0(19)
C34B C32B La2 C34A -36.9(9)
C81B C32B La2 C34A -148.0(9)
C30B C32B La2 C34A 93.5(12)
C81B C32B La2 C34B -111.2(6)
C30B C32B La2 C34B 130.4(16)
C34B C32B La2 C56B -30.6(10)
C81B C32B La2 C56B -141.8(10)
C30B C32B La2 C56B 99.8(13)
C34B C32B La2 C31B -70.3(11)
C81B C32B La2 C31B 178.6(11)
C30B C32B La2 C31B 60.1(11)
C34B C32B La2 C35A 35.5(8)
C81B C32B La2 C35A -75.7(8)
C30B C32B La2 C35A 165.9(14)
C34B C32B La2 C36A -23.0(8)
C81B C32B La2 C36A -134.2(8)
C30B C32B La2 C36A 107.4(11)
C34B C32B La2 C31A -106(16)
C81B C32B La2 C31A 143(16)
C30B C32B La2 C31A 24(15)
C34B C32B La2 C36B 39.8(4)
C81B C32B La2 C36B -71.3(5)
C30B C32B La2 C36B 170.2(15)
C34B C32B La2 C32A -72.1(9)
C81B C32B La2 C32A 176.8(9)
C30B C32B La2 C32A 58.3(11)
C34B C32B La2 C35B -18.0(9)
C81B C32B La2 C35B -129.2(9)
C30B C32B La2 C35B 112.4(12)
C37B C35B La2 C56A 93.7(10)
C91B C35B La2 C56A -158.4(11)
C56B C35B La2 C56A -29.1(11)
C37B C35B La2 C34A 132.1(13)
C91B C35B La2 C34A -120.0(14)
C56B C35B La2 C34A 9.3(11)
C37B C35B La2 C34B 92.1(11)
C91B C35B La2 C34B -159.9(11)
C56B C35B La2 C34B -30.6(12)
C37B C35B La2 C56B 122.7(15)
C91B C35B La2 C56B -129.3(15)
C37B C35B La2 C31B 163.1(10)
C91B C35B La2 C31B -89.0(10)
C56B C35B La2 C31B 40.3(11)
C37B C35B La2 C35A 54.2(9)
C91B C35B La2 C35A 162.2(9)
C56B C35B La2 C35A -68.5(11)
C37B C35B La2 C36A -160(7)
C91B C35B La2 C36A -52(7)
C56B C35B La2 C36A 77(7)
C37B C35B La2 C31A 105.3(8)
C91B C35B La2 C31A -146.7(8)
C56B C35B La2 C31A -17.4(11)
C37B C35B La2 C36B 57.3(9)
C91B C35B La2 C36B 165.2(10)
C56B C35B La2 C36B -65.5(11)
C37B C35B La2 C32A 166.8(9)
C91B C35B La2 C32A -85.3(9)
C56B C35B La2 C32A 44.1(11)
C37B C35B La2 C32B 102.7(9)
C91B C35B La2 C32B -149.3(9)
C56B C35B La2 C32B -20.0(12)
O1 C8 O2 C7 1.1(12)
C9 C8 O2 C7 -176.0(7)
